data_1547178
loop_
_publ_author_name
'Jiang, Sheng-Peng'
'Zhang, Mengmeng'
'Wang, Cheng-Yu'
'Yang, Shangfeng'
'Wang, Guan-Wu'

_publ_section_title
;
 Cascade Radical Reaction of N-Sulfonyl-2-allylanilines with
 [60]Fullerene: Synthesis and Functionalization of (2-Indolinyl)methylated
 Hydrofullerenes.
;
_journal_issue 19
_journal_name_full 'Organic letters'
_journal_page_first 5110
_journal_page_last 5113
_journal_paper_doi 10.1021/acs.orglett.7b02343
_journal_volume 19
_journal_year 2017
_chemical_formula_sum 'C77 H15 N O2 S3'
_chemical_formula_weight 1082.08
_chemical_name_systematic
;
 ?
;
_space_group_crystal_system monoclinic
_space_group_IT_number 14
_space_group_name_Hall '-P 2yn'
_space_group_name_H-M_alt 'P 1 21/n 1'
_symmetry_space_group_name_Hall '-P 2yn'
_symmetry_space_group_name_H-M 'P 1 21/n 1'
_atom_sites_solution_hydrogens geom
_audit_creation_method SHELXL-2013
_cell_angle_alpha 90
_cell_angle_beta 96.813(2)
_cell_angle_gamma 90
_cell_formula_units_Z 8
_cell_length_a 9.9333(2)
_cell_length_b 32.2929(6)
_cell_length_c 28.6843(6)
_cell_measurement_reflns_used 13777
_cell_measurement_temperature 291(2)
_cell_measurement_theta_max 71.2480
_cell_measurement_theta_min 4.1180
_cell_volume 9136.2(3)
_computing_cell_refinement 'CrysAlisPro (Rigaku OD, 2015)'
_computing_data_collection 'CrysAlisPro (Rigaku OD, 2015)'
_computing_data_reduction 'CrysAlisPro (Rigaku OD, 2015)'
_computing_molecular_graphics 'Ortep-3 (L. J. Farrugia, 2001)'
_computing_publication_material SHELXL-97
_computing_structure_refinement 'SHELXL-97 (Sheldrick, 1997)'
_computing_structure_solution 'SHELXS-97 (Sheldrick, 1997)'
_diffrn_ambient_temperature 291(2)
_diffrn_detector_area_resol_mean 5.2169
_diffrn_measured_fraction_theta_full 0.997
_diffrn_measured_fraction_theta_max 0.967
_diffrn_measurement_device_type 'SuperNova, Dual, Cu at zero, AtlasS2'
_diffrn_measurement_method '\w scans'
_diffrn_radiation_type CuK\a
_diffrn_radiation_wavelength 1.54184
_diffrn_reflns_av_R_equivalents 0.0311
_diffrn_reflns_av_unetI/netI 0.0356
_diffrn_reflns_Laue_measured_fraction_full 0.997
_diffrn_reflns_Laue_measured_fraction_max 0.967
_diffrn_reflns_limit_h_max 10
_diffrn_reflns_limit_h_min -11
_diffrn_reflns_limit_k_max 27
_diffrn_reflns_limit_k_min -39
_diffrn_reflns_limit_l_max 24
_diffrn_reflns_limit_l_min -34
_diffrn_reflns_number 37361
_diffrn_reflns_point_group_measured_fraction_full 0.997
_diffrn_reflns_point_group_measured_fraction_max 0.967
_diffrn_reflns_theta_full 67.684
_diffrn_reflns_theta_max 71.526
_diffrn_reflns_theta_min 4.139
_diffrn_source 'micro-focus sealed X-ray tube'
_exptl_absorpt_coefficient_mu 1.981
_exptl_absorpt_correction_T_max 1.00000
_exptl_absorpt_correction_T_min 0.78072
_exptl_absorpt_correction_type multi-scan
_exptl_absorpt_process_details
;
CrysAlisPro 1.171.38.43 (Rigaku Oxford Diffraction, 2015)
Empirical absorption correction using spherical harmonics,
 implemented in SCALE3 ABSPACK scaling algorithm.
;
_exptl_crystal_density_diffrn 1.573
_exptl_crystal_description block
_exptl_crystal_F_000 4384
_exptl_crystal_size_max 0.320
_exptl_crystal_size_mid 0.300
_exptl_crystal_size_min 0.210
_platon_squeeze_details
;
;
_refine_diff_density_max 0.499
_refine_diff_density_min -0.742
_refine_diff_density_rms 0.061
_refine_ls_extinction_method none
_refine_ls_goodness_of_fit_ref 1.065
_refine_ls_hydrogen_treatment constr
_refine_ls_matrix_type full
_refine_ls_number_parameters 1497
_refine_ls_number_reflns 17231
_refine_ls_number_restraints 0
_refine_ls_restrained_S_all 1.065
_refine_ls_R_factor_all 0.0880
_refine_ls_R_factor_gt 0.0714
_refine_ls_shift/su_max 0.001
_refine_ls_shift/su_mean 0.000
_refine_ls_structure_factor_coef Fsqd
_refine_ls_weighting_details 'w=1/[\s^2^(Fo^2^)+(0.0737P)^2^+11.1729P] where P=(Fo^2^+2Fc^2^)/3'
_refine_ls_weighting_scheme calc
_refine_ls_wR_factor_gt 0.1767
_refine_ls_wR_factor_ref 0.1869
_reflns_Friedel_coverage 0.000
_reflns_number_gt 13376
_reflns_number_total 17231
_reflns_threshold_expression 'I > 2\s(I)'
_cod_data_source_file ol7b02343_si_002.cif
_cod_data_source_block shelxl
_cod_depositor_comments 'Adding full bibliography for 1547178.cif.'
_cod_database_code 1547178
_shelx_space_group_comment
;
The symmetry employed for this shelxl refinement is uniquely defined
by the following loop, which should always be used as a source of
symmetry information in preference to the above space-group names.
They are only intended as comments.
;
_shelx_estimated_absorpt_t_min 0.570
_shelx_estimated_absorpt_t_max 0.681
_shelxl_version_number 2013-4

loop_
_space_group_symop_operation_xyz
'x, y, z'
'-x+1/2, y+1/2, -z+1/2'
'-x, -y, -z'
'x-1/2, -y-1/2, z-1/2'

loop_
_atom_site_label
_atom_site_type_symbol
_atom_site_fract_x
_atom_site_fract_y
_atom_site_fract_z
_atom_site_U_iso_or_equiv
_atom_site_adp_type
_atom_site_occupancy
_atom_site_site_symmetry_order
_atom_site_calc_flag
_atom_site_refinement_flags_posn
_atom_site_refinement_flags_adp
S2 S -0.11427(8) 0.79915(2) 0.16907(3) 0.04109(19) Uani 1 1 d . .
S1 S 0.42195(8) 0.69573(2) 0.19030(3) 0.04115(19) Uani 1 1 d . .
S3 S 0.1397(2) 0.93974(7) 0.52072(9) 0.1360(8) Uani 1 1 d . .
S4 S -0.1081(3) 0.95939(8) 0.56955(7) 0.1442(8) Uani 1 1 d . .
O3 O -0.0996(3) 0.76913(7) 0.20583(9) 0.0523(6) Uani 1 1 d . .
S5 S 0.5309(3) 0.89622(10) 0.59598(9) 0.1665(10) Uani 1 1 d . .
O2 O 0.2824(2) 0.68447(9) 0.18236(9) 0.0567(6) Uani 1 1 d . .
O1 O 0.4648(3) 0.73213(7) 0.21570(8) 0.0579(7) Uani 1 1 d . .
O4 O -0.2451(2) 0.81127(8) 0.14785(10) 0.0577(7) Uani 1 1 d . .
N1 N 0.4995(3) 0.65695(8) 0.22047(9) 0.0385(6) Uani 1 1 d . .
C00C C -0.0130(3) 0.78436(10) 0.12601(11) 0.0388(7) Uani 1 1 d . .
N2 N -0.0411(3) 0.84208(8) 0.19137(9) 0.0393(6) Uani 1 1 d . .
C00E C 0.4903(3) 0.69594(10) 0.13691(11) 0.0386(7) Uani 1 1 d . .
C32 C 0.8905(3) 0.54011(9) 0.33808(14) 0.0464(8) Uani 1 1 d . .
C62 C 0.5755(3) 0.59124(9) 0.23825(10) 0.0344(6) Uani 1 1 d . .
C00H C 0.0364(3) 0.90880(9) 0.19864(10) 0.0335(6) Uani 1 1 d . .
C68 C 0.6251(3) 0.65931(9) 0.24830(11) 0.0377(7) Uani 1 1 d . .
C00J C 0.2566(3) 0.88440(9) 0.25991(10) 0.0342(6) Uani 1 1 d . .
C00K C 0.0331(3) 0.95147(10) 0.19080(11) 0.0417(7) Uani 1 1 d . .
H00K H 0.0996 0.9686 0.2060 0.050 Uiso 1 1 calc R U
C00L C -0.0670(3) 0.88356(9) 0.17562(10) 0.0358(6) Uani 1 1 d . .
C61 C 0.6704(3) 0.62126(9) 0.25939(11) 0.0370(6) Uani 1 1 d . .
C00N C 0.0811(3) 0.84252(9) 0.22148(11) 0.0390(7) Uani 1 1 d . .
C67 C 0.4698(3) 0.61442(10) 0.21342(10) 0.0370(6) Uani 1 1 d . .
C00P C 0.1274(3) 0.88140(9) 0.22687(10) 0.0347(6) Uani 1 1 d . .
C00Q C 0.2316(3) 0.90413(10) 0.30595(10) 0.0345(6) Uani 1 1 d . .
C63 C 0.5680(3) 0.54829(10) 0.23830(12) 0.0418(7) Uani 1 1 d . .
H00R H 0.6356 0.5326 0.2552 0.050 Uiso 1 1 calc R U
C00S C 0.2422(3) 0.88292(14) 0.38869(13) 0.0559(10) Uani 1 1 d . .
C51 C 0.8865(4) 0.59877(14) 0.48079(12) 0.0567(10) Uani 1 1 d . .
C00U C 0.2856(3) 0.95476(12) 0.36812(13) 0.0529(10) Uani 1 1 d . .
C00V C 0.3585(3) 0.96773(10) 0.29458(13) 0.0464(8) Uani 1 1 d . .
C00W C 0.2267(3) 0.87293(11) 0.34149(12) 0.0432(7) Uani 1 1 d . .
C00X C 0.2724(3) 0.92578(15) 0.40189(14) 0.0572(10) Uani 1 1 d . .
C00Y C 0.4490(4) 0.66645(11) 0.10304(12) 0.0512(8) Uani 1 1 d . .
H00Y H 0.3826 0.6472 0.1080 0.061 Uiso 1 1 calc R U
C3 C 0.8865(3) 0.70533(10) 0.38003(12) 0.0435(7) Uani 1 1 d . .
C26 C 0.7699(3) 0.63567(13) 0.41860(12) 0.0492(8) Uani 1 1 d . .
C5 C 1.0566(4) 0.71087(10) 0.32561(13) 0.0493(8) Uani 1 1 d . .
C012 C 0.3684(3) 0.90911(11) 0.23595(11) 0.0450(8) Uani 1 1 d . .
H012 H 0.3314 0.9149 0.2034 0.054 Uiso 1 1 calc R U
C23 C 0.9147(4) 0.64233(15) 0.48731(12) 0.0574(10) Uani 1 1 d . .
C27 C 0.7599(3) 0.64087(10) 0.37046(12) 0.0405(7) Uani 1 1 d . .
C33 C 0.7943(3) 0.56727(10) 0.35837(12) 0.0430(7) Uani 1 1 d . .
C016 C 0.3497(4) 0.80832(11) 0.35721(14) 0.0545(10) Uani 1 1 d . .
C16 C 1.3150(4) 0.69683(11) 0.44869(15) 0.0547(9) Uani 1 1 d . .
C28 C 0.7683(3) 0.60631(10) 0.34023(11) 0.0375(7) Uani 1 1 d . .
C2 C 0.8135(3) 0.67680(9) 0.35070(12) 0.0403(7) Uani 1 1 d . .
C24 C 0.8434(3) 0.66515(12) 0.44892(11) 0.0477(8) Uani 1 1 d . .
C01B C -0.0716(4) 0.96762(11) 0.15987(13) 0.0493(8) Uani 1 1 d . .
H01B H -0.0751 0.9960 0.1542 0.059 Uiso 1 1 calc R U
C01C C 0.7251(4) 0.83812(14) 0.45492(16) 0.0648(12) Uani 1 1 d . .
C01D C 0.1525(4) 0.76341(11) 0.05861(12) 0.0502(8) Uani 1 1 d . .
C29 C 0.7996(3) 0.62052(9) 0.29267(11) 0.0373(6) Uani 1 1 d . .
C4 C 1.0116(4) 0.72279(9) 0.36664(13) 0.0458(8) Uani 1 1 d . .
C01G C 0.3174(3) 0.85558(15) 0.42134(13) 0.0583(11) Uani 1 1 d . .
C44 C 1.4088(4) 0.64300(15) 0.34929(16) 0.0624(11) Uani 1 1 d . .
C17 C 1.4112(3) 0.67065(13) 0.42849(15) 0.0562(10) Uani 1 1 d . .
C01J C 0.2636(3) 0.94411(10) 0.31906(12) 0.0417(7) Uani 1 1 d . .
C34 C 0.8094(3) 0.56144(12) 0.40859(13) 0.0503(9) Uani 1 1 d . .
C01L C 0.2858(3) 0.83557(9) 0.27365(12) 0.0412(7) Uani 1 1 d . .
C25 C 0.9021(4) 0.69897(11) 0.42987(13) 0.0503(9) Uani 1 1 d . .
C52 C 0.7958(3) 0.59411(13) 0.43800(13) 0.0531(9) Uani 1 1 d . .
C01O C 0.7456(4) 0.90638(16) 0.25887(15) 0.0687(12) Uani 1 1 d . .
C31 C 0.9526(3) 0.55398(10) 0.30092(13) 0.0475(8) Uani 1 1 d . .
C69 C 0.7122(4) 0.69396(10) 0.26848(13) 0.0486(8) Uani 1 1 d . .
H01A H 0.6631 0.7121 0.2875 0.058 Uiso 1 1 calc R U
H01C H 0.7470 0.7101 0.2440 0.058 Uiso 1 1 calc R U
C10 C 1.2891(4) 0.70662(12) 0.36663(15) 0.0569(10) Uani 1 1 d . .
C01S C 0.5838(4) 0.72518(12) 0.12882(13) 0.0564(9) Uani 1 1 d . .
H01S H 0.6083 0.7455 0.1512 0.068 Uiso 1 1 calc R U
C64 C 0.4588(4) 0.52937(11) 0.21301(13) 0.0501(8) Uani 1 1 d . .
H01T H 0.4539 0.5006 0.2121 0.060 Uiso 1 1 calc R U
C01U C -0.0009(5) 0.81099(12) 0.08894(13) 0.0616(10) Uani 1 1 d . .
H01U H -0.0487 0.8358 0.0864 0.074 Uiso 1 1 calc R U
C35 C 0.9156(4) 0.53104(11) 0.42033(15) 0.0579(10) Uani 1 1 d . .
C01W C 0.7837(4) 0.81909(12) 0.41947(18) 0.0660(12) Uani 1 1 d . .
C01X C 0.2754(3) 0.83448(10) 0.32551(12) 0.0436(7) Uani 1 1 d . .
C01Y C 0.4153(3) 0.94992(11) 0.25881(13) 0.0483(9) Uani 1 1 d . .
C13 C 1.0368(4) 0.71218(11) 0.44884(13) 0.0537(9) Uani 1 1 d . .
C66 C 0.3587(3) 0.59528(11) 0.18856(12) 0.0454(8) Uani 1 1 d . .
H020 H 0.2889 0.6106 0.1724 0.055 Uiso 1 1 calc R U
C45 C 1.4375(3) 0.60091(16) 0.36861(17) 0.0660(12) Uani 1 1 d . .
C6 C 0.9725(4) 0.68615(11) 0.28739(12) 0.0489(8) Uani 1 1 d . .
H6 H 0.9564 0.7039 0.2595 0.059 Uiso 1 1 calc R U
C023 C 0.3952(4) 0.98499(11) 0.37521(15) 0.0562(10) Uani 1 1 d . .
C024 C 1.3962(3) 0.67655(14) 0.37821(15) 0.0594(10) Uani 1 1 d . .
C025 C 0.8699(4) 0.86177(17) 0.31172(18) 0.0740(13) Uani 1 1 d . .
C65 C 0.3557(4) 0.55265(11) 0.18870(13) 0.0509(8) Uani 1 1 d . .
H026 H 0.2826 0.5391 0.1721 0.061 Uiso 1 1 calc R U
C53 C 1.3179(4) 0.53097(12) 0.40646(18) 0.0653(11) Uani 1 1 d . .
C59 C 0.9893(4) 0.57019(14) 0.49266(13) 0.0595(10) Uani 1 1 d . .
C029 C 0.7575(4) 0.87948(14) 0.46785(14) 0.0628(11) Uani 1 1 d . .
C02A C 0.6699(4) 0.99844(11) 0.36997(17) 0.0623(11) Uani 1 1 d . .
C02B C 0.6067(4) 0.69460(12) 0.05347(13) 0.0571(9) Uani 1 1 d . .
C30 C 0.9108(3) 0.59267(11) 0.27315(12) 0.0457(8) Uani 1 1 d . .
H30 H 0.8759 0.5842 0.2412 0.055 Uiso 1 1 calc R U
C11 C 1.2400(4) 0.71940(11) 0.40967(15) 0.0588(10) Uani 1 1 d . .
C02E C 0.1643(4) 0.80990(10) 0.24693(14) 0.0524(9) Uani 1 1 d . .
H02A H 0.1966 0.7901 0.2254 0.063 Uiso 1 1 calc R U
H02B H 0.1138 0.7954 0.2688 0.063 Uiso 1 1 calc R U
C42 C 1.2871(4) 0.59479(14) 0.30030(15) 0.0615(11) Uani 1 1 d . .
C1 C 0.8301(3) 0.67034(9) 0.29950(12) 0.0425(7) Uani 1 1 d . .
C43 C 1.3155(4) 0.63795(14) 0.30711(14) 0.0598(10) Uani 1 1 d . .
C02I C 0.6421(5) 0.72456(15) 0.08733(15) 0.0676(11) Uani 1 1 d . .
H02I H 0.7061 0.7445 0.0821 0.081 Uiso 1 1 calc R U
C54 C 1.1468(4) 0.52712(12) 0.46145(17) 0.0622(11) Uani 1 1 d . .
C02K C -0.1718(3) 0.89979(11) 0.14479(12) 0.0463(8) Uani 1 1 d . .
H02K H -0.2395 0.8829 0.1298 0.056 Uiso 1 1 calc R U
C02L C 0.7719(4) 0.86353(17) 0.27026(16) 0.0725(13) Uani 1 1 d . .
C15 C 1.2513(4) 0.68253(12) 0.48542(13) 0.0552(9) Uani 1 1 d . .
C14 C 1.1076(4) 0.69050(13) 0.48592(13) 0.0579(10) Uani 1 1 d . .
C02O C 0.8667(4) 0.95272(13) 0.38887(18) 0.0642(11) Uani 1 1 d . .
C60 C 1.1932(4) 0.51455(11) 0.42041(18) 0.0623(11) Uani 1 1 d . .
C46 C 1.3609(4) 0.57154(14) 0.33768(16) 0.0614(11) Uani 1 1 d . .
C7 C 1.0762(4) 0.65296(13) 0.27742(12) 0.0532(9) Uani 1 1 d . .
C02S C 0.0535(4) 0.74720(12) 0.12898(14) 0.0561(9) Uani 1 1 d . .
H02S H 0.0442 0.7291 0.1537 0.067 Uiso 1 1 calc R U
C12 C 1.1050(4) 0.72686(10) 0.40962(15) 0.0548(9) Uani 1 1 d . .
C02U C 0.9022(4) 0.90521(17) 0.32615(19) 0.0729(13) Uani 1 1 d . .
C21 C 1.1510(4) 0.62514(15) 0.51731(12) 0.0632(11) Uani 1 1 d . .
C02W C 0.0825(5) 0.80034(13) 0.05608(14) 0.0657(11) Uani 1 1 d . .
H02W H 0.0920 0.8185 0.0315 0.079 Uiso 1 1 calc R U
C02X C 0.6129(4) 0.91802(15) 0.24146(13) 0.0621(11) Uani 1 1 d . .
C02Y C 0.3679(4) 0.92426(17) 0.44397(14) 0.0671(12) Uani 1 1 d . .
C02Z C 0.8800(4) 0.84196(14) 0.39435(17) 0.0660(12) Uani 1 1 d . .
C030 C 0.5120(4) 0.79591(10) 0.30112(17) 0.0600(11) Uani 1 1 d . .
C22 C 1.0461(4) 0.65493(15) 0.50552(12) 0.0604(10) Uani 1 1 d . .
C032 C 0.4721(4) 0.78833(10) 0.34418(17) 0.0609(11) Uani 1 1 d . .
C033 C -0.1716(4) 0.94203(11) 0.13722(13) 0.0516(8) Uani 1 1 d . .
H033 H -0.2401 0.9537 0.1164 0.062 Uiso 1 1 calc R U
C034 C 0.2504(5) 0.75334(15) 0.02387(16) 0.0747(13) Uani 1 1 d . .
H03A H 0.2059 0.7567 -0.0075 0.112 Uiso 1 1 calc R U
H03B H 0.2806 0.7252 0.0283 0.112 Uiso 1 1 calc R U
H03C H 0.3269 0.7716 0.0287 0.112 Uiso 1 1 calc R U
C035 C 0.5817(4) 0.83186(16) 0.45843(15) 0.0699(13) Uani 1 1 d . .
C36 C 0.9646(4) 0.51825(10) 0.37737(17) 0.0609(11) Uani 1 1 d . .
C037 C 0.7904(4) 0.97955(12) 0.35698(17) 0.0642(11) Uani 1 1 d . .
C18 C 1.4400(3) 0.63125(13) 0.44691(16) 0.0578(10) Uani 1 1 d . .
C039 C 0.3721(4) 0.81944(14) 0.40613(14) 0.0612(12) Uani 1 1 d . .
C03A C 0.7702(4) 0.96855(14) 0.30793(18) 0.0692(13) Uani 1 1 d . .
C40 C 1.1553(4) 0.58281(14) 0.28311(13) 0.0590(10) Uani 1 1 d . .
C03C C 0.5074(5) 0.66619(12) 0.06210(13) 0.0584(10) Uani 1 1 d . .
H03D H 0.4798 0.6464 0.0394 0.070 Uiso 1 1 calc R U
C8 C 1.2114(4) 0.66606(13) 0.29607(13) 0.0547(9) Uani 1 1 d . .
C03E C 0.5070(4) 0.80685(13) 0.42525(16) 0.0633(11) Uani 1 1 d . .
C03F C 0.4261(4) 0.81794(11) 0.26174(14) 0.0557(9) Uani 1 1 d . .
H03F H 0.4060 0.7979 0.2363 0.067 Uiso 1 1 calc R U
C9 C 1.1977(4) 0.70122(12) 0.32574(14) 0.0550(9) Uani 1 1 d . .
C03H C 0.3948(4) 0.88113(17) 0.45569(13) 0.0682(12) Uani 1 1 d . .
C03I C 0.9230(3) 0.91479(15) 0.37260(18) 0.0683(12) Uani 1 1 d . .
C03J C 0.6280(4) 0.99055(12) 0.41280(17) 0.0647(11) Uani 1 1 d . .
C50 C 1.4517(3) 0.59570(14) 0.41618(18) 0.0641(11) Uani 1 1 d . .
C47 C 1.3027(4) 0.53736(13) 0.35650(17) 0.0633(11) Uani 1 1 d . .
C38 C 1.1677(4) 0.52430(12) 0.33761(17) 0.0618(11) Uani 1 1 d . .
C58 C 1.0053(4) 0.53563(13) 0.46185(16) 0.0630(11) Uani 1 1 d . .
C41 C 1.0487(4) 0.61241(13) 0.27133(12) 0.0516(9) Uani 1 1 d . .
C03P C 0.8585(4) 0.83131(15) 0.34512(19) 0.0731(13) Uani 1 1 d . .
C03Q C 0.6343(5) 0.89901(18) 0.48045(14) 0.0726(13) Uani 1 1 d . .
C03R C 0.5293(4) 0.84831(14) 0.24623(13) 0.0601(10) Uani 1 1 d . .
C37 C 1.0996(4) 0.50975(10) 0.37751(18) 0.0657(12) Uani 1 1 d . .
C03T C 0.1348(5) 0.73680(13) 0.09485(15) 0.0632(11) Uani 1 1 d . .
H03T H 0.1785 0.7113 0.0964 0.076 Uiso 1 1 calc R U
S6 S 0.2991(5) 0.87349(19) 0.64993(11) 0.340(4) Uani 1 1 d . .
C03V C 0.5037(4) 0.88804(14) 0.23512(12) 0.0557(9) Uani 1 1 d . .
C03W C 0.8207(4) 0.94463(13) 0.43330(16) 0.0616(11) Uani 1 1 d . .
C03X C 0.7050(4) 0.96309(14) 0.44570(16) 0.0663(11) Uani 1 1 d . .
C03Y C 0.6661(4) 0.83555(15) 0.26453(16) 0.0661(12) Uani 1 1 d . .
C03Z C 0.6341(4) 0.98112(12) 0.28918(17) 0.0646(12) Uani 1 1 d . .
C040 C 0.4856(4) 0.98377(13) 0.41634(16) 0.0661(12) Uani 1 1 d . .
C041 C 0.5577(4) 0.95574(13) 0.25661(14) 0.0587(10) Uani 1 1 d . .
C20 C 1.2797(4) 0.64180(14) 0.50440(13) 0.0574(10) Uani 1 1 d . .
C044 C 0.4716(4) 0.95258(15) 0.45082(14) 0.0641(11) Uani 1 1 d . .
C57 C 1.1241(4) 0.58388(16) 0.51105(14) 0.0681(12) Uani 1 1 d . .
C046 C 0.5248(4) 0.86921(18) 0.47367(13) 0.0691(13) Uani 1 1 d . .
C047 C 0.9112(3) 0.88285(13) 0.40767(16) 0.0609(11) Uani 1 1 d . .
C048 C 0.6540(4) 0.80384(13) 0.29847(18) 0.0683(12) Uani 1 1 d . .
C049 C 0.8243(4) 0.93245(16) 0.29253(16) 0.0677(12) Uani 1 1 d . .
C49 C 1.3925(4) 0.56023(12) 0.43626(18) 0.0640(11) Uani 1 1 d . .
C39 C 1.0954(4) 0.54697(12) 0.30159(15) 0.0583(10) Uani 1 1 d . .
C04C C 0.7483(5) 0.80131(13) 0.33835(19) 0.0711(12) Uani 1 1 d . .
C04D C 0.4387(4) 0.99279(10) 0.33005(17) 0.0611(11) Uani 1 1 d . .
C19 C 1.3715(4) 0.61696(13) 0.48590(15) 0.0590(10) Uani 1 1 d . .
C56 C 1.2224(4) 0.55658(13) 0.49119(15) 0.0634(11) Uani 1 1 d . .
C55 C 1.3423(4) 0.57272(13) 0.47925(16) 0.0631(11) Uani 1 1 d . .
C04H C 0.8494(4) 0.90149(13) 0.44481(15) 0.0605(10) Uani 1 1 d . .
C04I C 0.5711(4) 0.99995(11) 0.32804(17) 0.0632(12) Uani 1 1 d . .
C04J C 0.6078(5) 0.93970(17) 0.46922(14) 0.0716(12) Uani 1 1 d . .
C04K C 0.7050(5) 0.79358(12) 0.3841(2) 0.0763(15) Uani 1 1 d . .
C04L C 0.5690(5) 0.78746(12) 0.3869(2) 0.0769(15) Uani 1 1 d . .
C04M C 0.6742(6) 0.69298(18) 0.00958(17) 0.0954(18) Uani 1 1 d . .
H04A H 0.7094 0.7198 0.0034 0.143 Uiso 1 1 calc R U
H04B H 0.6093 0.6848 -0.0163 0.143 Uiso 1 1 calc R U
H04C H 0.7470 0.6733 0.0134 0.143 Uiso 1 1 calc R U
C139 C 0.0178(6) 0.94944(18) 0.54617(18) 0.0899(16) Uani 1 1 d . .
C140 C 0.4185(10) 0.8817(3) 0.6242(2) 0.135(3) Uani 1 1 d . .

loop_
_atom_site_aniso_label
_atom_site_aniso_U_11
_atom_site_aniso_U_22
_atom_site_aniso_U_33
_atom_site_aniso_U_23
_atom_site_aniso_U_13
_atom_site_aniso_U_12
S2 0.0374(4) 0.0382(4) 0.0468(4) -0.0048(3) 0.0014(3) -0.0089(3)
S1 0.0492(4) 0.0396(4) 0.0341(4) 0.0013(3) 0.0029(3) 0.0095(3)
S3 0.1064(13) 0.1433(17) 0.1627(18) -0.0542(14) 0.0347(12) -0.0454(12)
S4 0.1626(19) 0.172(2) 0.1054(13) -0.0455(14) 0.0481(13) -0.0205(16)
O3 0.0625(15) 0.0448(13) 0.0507(14) 0.0068(11) 0.0105(11) -0.0131(11)
S5 0.162(2) 0.210(3) 0.1331(18) -0.0001(18) 0.0372(16) 0.010(2)
O2 0.0423(13) 0.0713(17) 0.0568(15) 0.0133(13) 0.0064(11) 0.0132(12)
O1 0.0898(19) 0.0380(12) 0.0434(13) -0.0087(10) -0.0027(12) 0.0162(13)
O4 0.0347(12) 0.0548(15) 0.0808(18) -0.0099(13) -0.0052(12) -0.0042(11)
N1 0.0420(14) 0.0360(13) 0.0358(13) 0.0030(10) -0.0025(11) -0.0003(11)
C00C 0.0421(17) 0.0358(15) 0.0361(15) -0.0019(12) -0.0058(12) -0.0051(13)
N2 0.0373(14) 0.0365(13) 0.0422(14) -0.0045(11) -0.0033(11) -0.0026(11)
C00E 0.0422(17) 0.0376(16) 0.0353(15) -0.0009(12) 0.0008(12) 0.0006(13)
C32 0.0400(17) 0.0224(14) 0.073(2) -0.0009(14) -0.0089(16) -0.0049(12)
C62 0.0342(15) 0.0358(15) 0.0339(14) -0.0060(12) 0.0074(11) -0.0029(12)
C00H 0.0310(14) 0.0385(15) 0.0311(14) -0.0002(12) 0.0044(11) 0.0007(12)
C68 0.0419(17) 0.0346(15) 0.0361(15) -0.0021(12) 0.0020(12) -0.0003(13)
C00J 0.0377(16) 0.0275(14) 0.0361(15) -0.0014(11) -0.0006(12) -0.0004(12)
C00K 0.0421(17) 0.0373(16) 0.0448(17) 0.0010(13) 0.0015(13) -0.0030(13)
C00L 0.0361(15) 0.0367(15) 0.0348(15) -0.0018(12) 0.0051(12) 0.0008(12)
C61 0.0381(16) 0.0317(15) 0.0403(16) -0.0058(12) 0.0013(12) -0.0019(12)
C00N 0.0432(17) 0.0336(15) 0.0384(16) -0.0022(12) -0.0021(13) -0.0028(13)
C67 0.0385(16) 0.0403(16) 0.0331(15) -0.0009(12) 0.0081(12) -0.0021(13)
C00P 0.0330(15) 0.0349(15) 0.0358(15) -0.0012(12) 0.0017(12) -0.0011(12)
C00Q 0.0205(13) 0.0444(16) 0.0382(15) -0.0001(13) 0.0021(11) -0.0042(12)
C63 0.0440(18) 0.0345(16) 0.0475(18) -0.0035(13) 0.0081(14) -0.0025(13)
C00S 0.0261(16) 0.097(3) 0.0464(19) 0.0141(19) 0.0115(13) -0.0022(17)
C51 0.0408(19) 0.091(3) 0.0408(18) 0.0178(19) 0.0169(15) -0.0082(19)
C00U 0.0360(18) 0.063(2) 0.057(2) -0.0270(18) -0.0043(15) 0.0216(16)
C00V 0.0399(17) 0.0310(15) 0.064(2) 0.0047(15) -0.0133(15) 0.0040(13)
C00W 0.0194(14) 0.062(2) 0.0486(18) 0.0076(15) 0.0047(12) -0.0069(13)
C00X 0.0309(17) 0.089(3) 0.053(2) -0.021(2) 0.0089(15) 0.0109(18)
C00Y 0.066(2) 0.0443(19) 0.0421(18) -0.0045(15) 0.0008(16) -0.0081(17)
C3 0.0436(18) 0.0318(15) 0.0540(19) -0.0052(14) 0.0012(14) 0.0131(13)
C26 0.0260(15) 0.073(2) 0.0505(19) -0.0037(17) 0.0140(13) 0.0059(15)
C5 0.057(2) 0.0308(16) 0.059(2) 0.0158(15) 0.0026(16) -0.0121(15)
C012 0.0435(18) 0.059(2) 0.0340(15) -0.0010(14) 0.0086(13) 0.0030(15)
C23 0.051(2) 0.092(3) 0.0328(17) -0.0010(18) 0.0193(15) 0.005(2)
C27 0.0218(14) 0.0475(18) 0.0531(18) -0.0009(14) 0.0079(12) 0.0064(12)
C33 0.0286(15) 0.0437(17) 0.0564(19) 0.0045(15) 0.0035(13) -0.0180(13)
C016 0.050(2) 0.0415(18) 0.068(2) 0.0201(17) -0.0089(17) -0.0225(16)
C16 0.0442(19) 0.0431(19) 0.072(2) -0.0040(17) -0.0148(17) -0.0121(15)
C28 0.0265(14) 0.0396(16) 0.0458(17) -0.0026(13) 0.0021(12) 0.0021(12)
C2 0.0368(16) 0.0315(15) 0.0510(18) 0.0023(13) -0.0012(13) 0.0053(12)
C24 0.0401(18) 0.067(2) 0.0377(17) -0.0122(16) 0.0126(13) 0.0115(16)
C01B 0.0471(19) 0.0392(17) 0.060(2) 0.0080(15) -0.0010(16) 0.0032(15)
C01C 0.052(2) 0.070(3) 0.066(3) 0.034(2) -0.0222(19) -0.006(2)
C01D 0.063(2) 0.0455(19) 0.0421(18) -0.0030(15) 0.0048(15) -0.0006(16)
C29 0.0385(16) 0.0278(14) 0.0439(16) -0.0029(12) -0.0024(13) -0.0017(12)
C4 0.0520(19) 0.0221(14) 0.060(2) -0.0012(13) -0.0086(16) -0.0055(13)
C01G 0.0329(18) 0.097(3) 0.0457(19) 0.028(2) 0.0074(14) -0.0160(19)
C44 0.0281(17) 0.087(3) 0.076(3) 0.002(2) 0.0235(17) -0.0110(18)
C17 0.0294(17) 0.068(2) 0.070(2) -0.0029(19) 0.0011(15) -0.0228(16)
C01J 0.0290(15) 0.0426(17) 0.0516(18) -0.0087(14) -0.0037(13) 0.0150(13)
C34 0.0326(17) 0.057(2) 0.062(2) 0.0231(18) 0.0066(15) -0.0170(15)
C01L 0.0442(18) 0.0261(14) 0.0502(18) -0.0023(13) -0.0076(14) 0.0006(13)
C25 0.0481(19) 0.050(2) 0.052(2) -0.0198(16) 0.0048(15) 0.0161(16)
C52 0.0324(17) 0.079(3) 0.050(2) 0.0215(19) 0.0138(14) -0.0120(17)
C01O 0.051(2) 0.100(4) 0.061(2) 0.015(2) 0.0334(19) 0.000(2)
C31 0.0395(17) 0.0404(17) 0.061(2) -0.0222(16) -0.0007(15) 0.0052(14)
C69 0.058(2) 0.0315(16) 0.0509(19) 0.0014(14) -0.0152(16) -0.0027(15)
C10 0.057(2) 0.046(2) 0.068(2) 0.0079(17) 0.0116(18) -0.0292(17)
C01S 0.068(2) 0.055(2) 0.047(2) -0.0084(16) 0.0094(17) -0.0154(19)
C64 0.052(2) 0.0388(17) 0.060(2) -0.0064(16) 0.0109(16) -0.0119(15)
C01U 0.092(3) 0.047(2) 0.046(2) 0.0091(16) 0.0081(19) 0.023(2)
C35 0.058(2) 0.0430(19) 0.072(3) 0.0198(18) 0.0076(19) -0.0250(17)
C01W 0.048(2) 0.045(2) 0.097(3) 0.022(2) -0.027(2) 0.0064(17)
C01X 0.0327(16) 0.0379(16) 0.057(2) 0.0075(14) -0.0058(14) -0.0057(13)
C01Y 0.0394(17) 0.0482(19) 0.055(2) 0.0282(16) -0.0055(15) -0.0092(15)
C13 0.059(2) 0.0454(19) 0.055(2) -0.0216(16) 0.0002(17) 0.0059(16)
C66 0.0386(17) 0.055(2) 0.0414(17) 0.0045(15) -0.0003(13) -0.0081(15)
C45 0.0233(17) 0.095(3) 0.083(3) -0.010(2) 0.0197(17) 0.0047(18)
C6 0.056(2) 0.0438(18) 0.0457(18) 0.0073(15) -0.0007(15) -0.0070(16)
C023 0.053(2) 0.0420(19) 0.071(3) -0.0183(18) -0.0053(18) 0.0192(16)
C024 0.0314(18) 0.072(3) 0.076(3) 0.005(2) 0.0098(17) -0.0277(17)
C025 0.0269(18) 0.104(4) 0.095(3) 0.000(3) 0.0236(19) 0.021(2)
C65 0.0457(19) 0.054(2) 0.052(2) -0.0052(16) 0.0027(15) -0.0186(16)
C53 0.041(2) 0.045(2) 0.107(4) -0.001(2) -0.002(2) 0.0175(16)
C59 0.053(2) 0.080(3) 0.045(2) 0.030(2) 0.0068(16) -0.013(2)
C029 0.048(2) 0.080(3) 0.055(2) 0.015(2) -0.0191(17) -0.002(2)
C02A 0.050(2) 0.0327(17) 0.096(3) 0.0019(19) -0.024(2) -0.0131(16)
C02B 0.074(3) 0.055(2) 0.0436(19) 0.0032(16) 0.0138(18) 0.0134(19)
C30 0.0435(18) 0.0498(19) 0.0448(18) -0.0068(15) 0.0099(14) -0.0021(15)
C11 0.058(2) 0.0362(18) 0.078(3) 0.0005(17) -0.0113(19) -0.0162(16)
C02E 0.056(2) 0.0315(16) 0.063(2) -0.0045(15) -0.0174(17) -0.0040(15)
C42 0.047(2) 0.080(3) 0.063(2) -0.017(2) 0.0309(18) 0.0019(19)
C1 0.0500(19) 0.0255(14) 0.0493(18) 0.0003(13) -0.0049(14) 0.0004(13)
C43 0.044(2) 0.086(3) 0.056(2) 0.000(2) 0.0321(17) -0.011(2)
C02I 0.070(3) 0.073(3) 0.062(2) 0.005(2) 0.018(2) -0.020(2)
C54 0.057(2) 0.043(2) 0.082(3) 0.027(2) -0.012(2) -0.0018(17)
C02K 0.0397(17) 0.052(2) 0.0445(18) -0.0041(15) -0.0045(14) 0.0021(15)
C02L 0.044(2) 0.110(4) 0.069(3) -0.011(3) 0.031(2) 0.016(2)
C15 0.049(2) 0.059(2) 0.053(2) -0.0156(17) -0.0125(16) -0.0070(17)
C14 0.053(2) 0.070(2) 0.050(2) -0.0279(19) 0.0005(16) 0.0005(19)
C02O 0.0282(17) 0.054(2) 0.106(3) 0.005(2) -0.0084(19) -0.0117(16)
C60 0.051(2) 0.0307(17) 0.100(3) 0.0097(19) -0.015(2) 0.0076(15)
C46 0.0328(18) 0.075(3) 0.079(3) -0.022(2) 0.0191(18) 0.0125(18)
C7 0.058(2) 0.067(2) 0.0359(17) 0.0064(16) 0.0135(15) -0.0188(18)
C02S 0.072(3) 0.045(2) 0.053(2) 0.0122(16) 0.0141(18) 0.0104(18)
C12 0.060(2) 0.0282(16) 0.072(2) -0.0094(16) -0.0103(18) -0.0029(15)
C02U 0.0252(18) 0.101(4) 0.096(3) 0.020(3) 0.0206(19) -0.003(2)
C21 0.065(3) 0.091(3) 0.0315(17) 0.0068(18) -0.0015(16) -0.001(2)
C02W 0.103(3) 0.051(2) 0.044(2) 0.0110(17) 0.013(2) 0.012(2)
C02X 0.049(2) 0.097(3) 0.0438(19) 0.020(2) 0.0180(16) -0.014(2)
C02Y 0.053(2) 0.106(4) 0.045(2) -0.019(2) 0.0169(17) 0.005(2)
C02Z 0.0294(18) 0.070(3) 0.094(3) 0.013(2) -0.0104(18) 0.0203(17)
C030 0.055(2) 0.0280(16) 0.093(3) -0.0182(18) -0.009(2) 0.0104(15)
C22 0.054(2) 0.095(3) 0.0319(17) -0.0081(18) 0.0047(15) 0.009(2)
C032 0.057(2) 0.0240(15) 0.094(3) 0.0107(17) -0.022(2) -0.0026(15)
C033 0.0471(19) 0.050(2) 0.054(2) 0.0029(16) -0.0077(15) 0.0102(16)
C034 0.103(4) 0.066(3) 0.060(3) -0.005(2) 0.029(2) -0.001(2)
C035 0.056(2) 0.092(3) 0.057(2) 0.046(2) -0.0151(19) -0.016(2)
C36 0.051(2) 0.0262(16) 0.101(3) 0.0085(18) -0.009(2) -0.0085(15)
C037 0.043(2) 0.051(2) 0.095(3) 0.020(2) -0.0072(19) -0.0243(17)
C18 0.0252(16) 0.064(2) 0.081(3) -0.006(2) -0.0069(16) -0.0058(15)
C039 0.048(2) 0.072(3) 0.060(2) 0.039(2) -0.0062(17) -0.027(2)
C03A 0.039(2) 0.068(3) 0.102(3) 0.037(3) 0.011(2) -0.0214(19)
C40 0.052(2) 0.078(3) 0.050(2) -0.0232(19) 0.0176(17) 0.0151(19)
C03C 0.088(3) 0.049(2) 0.0378(18) -0.0078(15) 0.0049(18) 0.003(2)
C8 0.046(2) 0.074(3) 0.0469(19) 0.0125(18) 0.0195(15) -0.0210(18)
C03E 0.059(2) 0.055(2) 0.072(3) 0.038(2) -0.009(2) -0.0151(19)
C03F 0.058(2) 0.0442(19) 0.061(2) -0.0136(17) -0.0081(17) 0.0080(17)
C9 0.050(2) 0.053(2) 0.064(2) 0.0177(18) 0.0154(17) -0.0226(17)
C03H 0.053(2) 0.116(4) 0.0389(19) 0.006(2) 0.0196(17) -0.011(2)
C03I 0.0210(16) 0.088(3) 0.095(3) 0.020(3) 0.0036(18) -0.0072(17)
C03J 0.061(2) 0.042(2) 0.083(3) -0.018(2) -0.021(2) -0.0054(18)
C50 0.0221(16) 0.069(3) 0.100(3) -0.010(2) 0.0016(18) 0.0040(16)
C47 0.040(2) 0.054(2) 0.096(3) -0.023(2) 0.0083(19) 0.0228(17)
C38 0.044(2) 0.0409(19) 0.099(3) -0.025(2) 0.002(2) 0.0136(16)
C58 0.055(2) 0.057(2) 0.075(3) 0.039(2) 0.0044(19) -0.0129(18)
C41 0.051(2) 0.070(2) 0.0362(17) -0.0084(16) 0.0149(14) -0.0039(18)
C03P 0.0317(19) 0.081(3) 0.105(4) -0.008(3) -0.001(2) 0.033(2)
C03Q 0.063(3) 0.112(4) 0.039(2) 0.004(2) -0.0098(17) -0.005(3)
C03R 0.063(2) 0.070(3) 0.049(2) -0.0207(19) 0.0106(17) 0.019(2)
C37 0.051(2) 0.0251(16) 0.115(4) -0.0047(19) -0.013(2) 0.0055(15)
C03T 0.079(3) 0.049(2) 0.064(2) 0.0117(18) 0.022(2) 0.021(2)
S6 0.343(5) 0.562(9) 0.132(2) -0.109(4) 0.102(3) -0.327(6)
C03V 0.052(2) 0.081(3) 0.0371(17) -0.0006(17) 0.0168(15) 0.0098(19)
C03W 0.046(2) 0.055(2) 0.076(3) 0.0024(19) -0.0251(19) -0.0166(17)
C03X 0.056(2) 0.064(2) 0.071(3) -0.018(2) -0.020(2) -0.008(2)
C03Y 0.049(2) 0.079(3) 0.072(3) -0.021(2) 0.0153(19) 0.029(2)
C03Z 0.050(2) 0.050(2) 0.092(3) 0.039(2) -0.001(2) -0.0189(18)
C040 0.058(2) 0.058(2) 0.078(3) -0.037(2) -0.011(2) 0.0124(19)
C041 0.046(2) 0.070(3) 0.061(2) 0.038(2) 0.0112(17) -0.0078(18)
C20 0.054(2) 0.072(3) 0.0430(19) -0.0005(18) -0.0083(16) -0.0099(19)
C044 0.057(2) 0.088(3) 0.045(2) -0.024(2) -0.0036(17) 0.013(2)
C57 0.063(3) 0.096(3) 0.043(2) 0.027(2) -0.0052(17) -0.017(2)
C046 0.054(2) 0.113(4) 0.0383(19) 0.018(2) -0.0031(16) -0.022(2)
C047 0.0238(16) 0.067(3) 0.088(3) 0.022(2) -0.0095(17) 0.0015(16)
C048 0.056(2) 0.047(2) 0.100(3) -0.025(2) 0.004(2) 0.0276(18)
C049 0.0302(18) 0.102(4) 0.073(3) 0.031(3) 0.0183(17) -0.013(2)
C49 0.0315(18) 0.052(2) 0.105(3) 0.009(2) -0.0068(19) 0.0115(16)
C39 0.049(2) 0.052(2) 0.073(3) -0.0346(19) 0.0070(18) 0.0096(17)
C04C 0.062(3) 0.047(2) 0.103(4) -0.002(2) 0.003(2) 0.031(2)
C04D 0.052(2) 0.0250(16) 0.100(3) -0.0030(17) -0.018(2) 0.0050(15)
C19 0.042(2) 0.059(2) 0.069(2) 0.0064(19) -0.0191(18) -0.0049(17)
C56 0.060(2) 0.062(2) 0.063(2) 0.026(2) -0.0147(19) 0.000(2)
C55 0.049(2) 0.058(2) 0.076(3) 0.010(2) -0.0215(19) 0.0059(18)
C04H 0.0374(19) 0.065(2) 0.072(3) 0.009(2) -0.0221(18) -0.0044(17)
C04I 0.054(2) 0.0294(17) 0.099(3) 0.0114(18) -0.021(2) -0.0073(16)
C04J 0.069(3) 0.097(4) 0.044(2) -0.018(2) -0.0113(19) 0.004(3)
C04K 0.064(3) 0.0335(19) 0.121(4) 0.012(2) -0.030(3) 0.0129(18)
C04L 0.067(3) 0.0326(18) 0.120(4) 0.032(2) -0.032(3) -0.0084(18)
C04M 0.138(5) 0.096(4) 0.062(3) 0.010(3) 0.050(3) 0.023(3)
C139 0.118(4) 0.088(4) 0.064(3) -0.015(3) 0.015(3) -0.034(3)
C140 0.203(8) 0.134(6) 0.070(4) -0.026(4) 0.023(5) -0.063(6)

loop_
_atom_type_symbol
_atom_type_description
_atom_type_scat_dispersion_real
_atom_type_scat_dispersion_imag
_atom_type_scat_source
C C 0.0181 0.0091 'International Tables Vol C Tables 4.2.6.8 and 6.1.1.4'
H H 0.0000 0.0000 'International Tables Vol C Tables 4.2.6.8 and 6.1.1.4'
O O 0.0492 0.0322 'International Tables Vol C Tables 4.2.6.8 and 6.1.1.4'
S S 0.3331 0.5567 'International Tables Vol C Tables 4.2.6.8 and 6.1.1.4'
N N 0.0311 0.0180 'International Tables Vol C Tables 4.2.6.8 and 6.1.1.4'

loop_
_geom_angle_atom_site_label_1
_geom_angle_atom_site_label_2
_geom_angle_atom_site_label_3
_geom_angle
O4 S2 O3 120.72(16)
O4 S2 N2 105.75(14)
O3 S2 N2 106.34(14)
O4 S2 C00C 110.20(16)
O3 S2 C00C 108.65(16)
N2 S2 C00C 103.77(14)
O1 S1 O2 121.29(17)
O1 S1 N1 105.35(14)
O2 S1 N1 105.87(15)
O1 S1 C00E 108.80(16)
O2 S1 C00E 109.44(15)
N1 S1 C00E 104.79(14)
C68 N1 C67 106.9(2)
C68 N1 S1 125.7(2)
C67 N1 S1 125.6(2)
C02S C00C C01U 120.5(3)
C02S C00C S2 120.6(3)
C01U C00C S2 118.9(3)
C00N N2 C00L 107.2(2)
C00N N2 S2 123.6(2)
C00L N2 S2 127.5(2)
C01S C00E C00Y 120.5(3)
C01S C00E S1 119.7(3)
C00Y C00E S1 119.8(3)
C31 C32 C36 122.0(3)
C31 C32 C33 119.2(3)
C36 C32 C33 106.0(3)
C63 C62 C67 119.6(3)
C63 C62 C61 135.0(3)
C67 C62 C61 105.5(3)
C00K C00H C00L 119.5(3)
C00K C00H C00P 134.2(3)
C00L C00H C00P 106.3(3)
C61 C68 N1 109.8(3)
C61 C68 C69 115.8(3)
N1 C68 C69 134.4(3)
C00P C00J C00Q 111.1(2)
C00P C00J C012 110.3(2)
C00Q C00J C012 111.2(2)
C00P C00J C01L 101.7(2)
C00Q C00J C01L 103.7(2)
C012 C00J C01L 118.2(3)
C01B C00K C00H 118.4(3)
C01B C00K H00K 120.8
C00H C00K H00K 120.8
C02K C00L C00H 122.0(3)
C02K C00L N2 130.6(3)
C00H C00L N2 107.4(2)
C68 C61 C62 109.6(3)
C68 C61 C29 113.8(3)
C62 C61 C29 136.4(3)
C00P C00N N2 109.9(3)
C00P C00N C02E 116.6(3)
N2 C00N C02E 133.5(3)
C66 C67 C62 121.5(3)
C66 C67 N1 130.3(3)
C62 C67 N1 108.2(3)
C00N C00P C00H 109.0(3)
C00N C00P C00J 112.8(3)
C00H C00P C00J 138.1(3)
C01J C00Q C00W 119.4(3)
C01J C00Q C00J 125.4(3)
C00W C00Q C00J 110.3(3)
C64 C63 C62 118.9(3)
C64 C63 H00R 120.6
C62 C63 H00R 120.6
C00W C00S C01G 119.0(4)
C00W C00S C00X 118.1(3)
C01G C00S C00X 109.9(4)
C59 C51 C52 120.4(4)
C59 C51 C23 119.4(4)
C52 C51 C23 107.7(3)
C00X C00U C01J 120.9(3)
C00X C00U C023 119.6(3)
C01J C00U C023 108.7(4)
C01Y C00V C01J 119.6(3)
C01Y C00V C04D 121.4(3)
C01J C00V C04D 106.6(3)
C00S C00W C01X 121.0(3)
C00S C00W C00Q 121.4(3)
C01X C00W C00Q 109.9(3)
C00U C00X C02Y 120.5(4)
C00U C00X C00S 120.1(3)
C02Y C00X C00S 106.2(4)
C03C C00Y C00E 118.9(3)
C03C C00Y H00Y 120.5
C00E C00Y H00Y 120.5
C2 C3 C25 119.6(3)
C2 C3 C4 119.8(3)
C25 C3 C4 108.9(3)
C27 C26 C24 119.9(3)
C27 C26 C52 118.6(3)
C24 C26 C52 109.0(3)
C4 C5 C9 118.6(3)
C4 C5 C6 124.1(3)
C9 C5 C6 109.9(3)
C03V C012 C01Y 99.8(3)
C03V C012 C00J 116.8(3)
C01Y C012 C00J 116.3(3)
C03V C012 H012 107.8
C01Y C012 H012 107.8
C00J C012 H012 107.8
C22 C23 C24 119.1(4)
C22 C23 C51 119.2(4)
C24 C23 C51 109.3(3)
C26 C27 C28 120.7(3)
C26 C27 C2 120.7(3)
C28 C27 C2 110.2(3)
C28 C33 C34 119.3(3)
C28 C33 C32 120.0(3)
C34 C33 C32 108.8(3)
C01X C016 C039 119.7(4)
C01X C016 C032 119.6(4)
C039 C016 C032 108.7(3)
C15 C16 C17 119.8(4)
C15 C16 C11 121.1(4)
C17 C16 C11 106.6(4)
C33 C28 C27 120.7(3)
C33 C28 C29 124.9(3)
C27 C28 C29 110.3(3)
C3 C2 C27 119.5(3)
C3 C2 C1 124.7(3)
C27 C2 C1 111.3(3)
C25 C24 C26 119.7(3)
C25 C24 C23 121.0(3)
C26 C24 C23 107.1(4)
C00K C01B C033 121.0(3)
C00K C01B H01B 119.5
C033 C01B H01B 119.5
C01W C01C C029 120.9(4)
C01W C01C C035 119.5(4)
C029 C01C C035 107.9(4)
C03T C01D C02W 118.1(4)
C03T C01D C034 121.0(4)
C02W C01D C034 120.9(4)
C61 C29 C28 109.1(3)
C61 C29 C30 111.3(3)
C28 C29 C30 112.1(3)
C61 C29 C1 101.0(2)
C28 C29 C1 104.2(2)
C30 C29 C1 118.2(3)
C5 C4 C3 119.7(3)
C5 C4 C12 121.0(3)
C3 C4 C12 106.8(3)
C039 C01G C00S 120.6(4)
C039 C01G C03H 120.2(4)
C00S C01G C03H 106.9(4)
C024 C44 C43 119.9(4)
C024 C44 C45 121.5(4)
C43 C44 C45 106.6(4)
C18 C17 C024 119.4(4)
C18 C17 C16 119.8(4)
C024 C17 C16 109.1(4)
C00Q C01J C00U 119.8(3)
C00Q C01J C00V 120.2(3)
C00U C01J C00V 108.3(3)
C52 C34 C33 120.6(3)
C52 C34 C35 120.1(4)
C33 C34 C35 107.9(3)
C01X C01L C03F 111.8(3)
C01X C01L C02E 109.1(3)
C03F C01L C02E 110.3(3)
C01X C01L C00J 103.2(2)
C03F C01L C00J 115.4(3)
C02E C01L C00J 106.4(2)
C24 C25 C3 120.5(3)
C24 C25 C13 120.0(3)
C3 C25 C13 108.6(3)
C34 C52 C51 120.5(4)
C34 C52 C26 119.9(3)
C51 C52 C26 107.0(4)
C02X C01O C02L 118.4(4)
C02X C01O C049 119.6(4)
C02L C01O C049 109.9(4)
C32 C31 C39 118.3(4)
C32 C31 C30 124.0(3)
C39 C31 C30 110.2(3)
C68 C69 C1 102.3(2)
C68 C69 H01A 111.3
C1 C69 H01A 111.3
C68 C69 H01C 111.3
C1 C69 H01C 111.3
H01A C69 H01C 109.2
C9 C10 C11 120.0(4)
C9 C10 C024 119.4(4)
C11 C10 C024 108.0(4)
C00E C01S C02I 120.0(4)
C00E C01S H01S 120.0
C02I C01S H01S 120.0
C63 C64 C65 120.9(3)
C63 C64 H01T 119.6
C65 C64 H01T 119.6
C02W C01U C00C 119.2(3)
C02W C01U H01U 120.4
C00C C01U H01U 120.4
C58 C35 C36 120.7(4)
C58 C35 C34 119.7(4)
C36 C35 C34 107.8(3)
C01C C01W C04K 121.9(4)
C01C C01W C02Z 119.8(4)
C04K C01W C02Z 105.6(5)
C016 C01X C00W 119.5(3)
C016 C01X C01L 124.6(3)
C00W C01X C01L 111.3(3)
C00V C01Y C041 118.6(4)
C00V C01Y C012 124.1(3)
C041 C01Y C012 110.3(3)
C14 C13 C25 120.0(4)
C14 C13 C12 120.9(4)
C25 C13 C12 107.4(3)
C65 C66 C67 117.4(3)
C65 C66 H020 121.3
C67 C66 H020 121.3
C50 C45 C46 121.0(4)
C50 C45 C44 118.6(4)
C46 C45 C44 107.9(4)
C5 C6 C7 100.2(3)
C5 C6 C1 116.1(3)
C7 C6 C1 116.9(3)
C5 C6 H6 107.7
C7 C6 H6 107.7
C1 C6 H6 107.7
C040 C023 C04D 122.4(4)
C040 C023 C00U 119.6(4)
C04D C023 C00U 106.9(3)
C44 C024 C17 119.4(4)
C44 C024 C10 120.3(4)
C17 C024 C10 107.6(4)
C03P C025 C02L 119.6(5)
C03P C025 C02U 120.6(5)
C02L C025 C02U 107.1(4)
C66 C65 C64 121.8(3)
C66 C65 H026 119.1
C64 C65 H026 119.1
C49 C53 C47 119.3(4)
C49 C53 C60 118.7(4)
C47 C53 C60 109.7(4)
C51 C59 C58 119.7(4)
C51 C59 C57 120.5(4)
C58 C59 C57 107.1(4)
C04H C029 C01C 120.1(4)
C04H C029 C03Q 121.1(4)
C01C C029 C03Q 107.6(4)
C03J C02A C037 120.5(4)
C03J C02A C04I 120.0(4)
C037 C02A C04I 107.5(4)
C02I C02B C03C 117.5(3)
C02I C02B C04M 120.8(4)
C03C C02B C04M 121.6(4)
C31 C30 C41 100.0(3)
C31 C30 C29 116.3(3)
C41 C30 C29 116.5(3)
C31 C30 H30 107.8
C41 C30 H30 107.8
C29 C30 H30 107.8
C12 C11 C10 118.9(4)
C12 C11 C16 120.0(4)
C10 C11 C16 108.6(4)
C00N C02E C01L 102.4(3)
C00N C02E H02A 111.3
C01L C02E H02A 111.3
C00N C02E H02B 111.3
C01L C02E H02B 111.3
H02A C02E H02B 109.2
C40 C42 C43 118.6(4)
C40 C42 C46 119.5(4)
C43 C42 C46 109.4(4)
C2 C1 C69 108.8(3)
C2 C1 C6 111.9(3)
C69 C1 C6 110.1(3)
C2 C1 C29 102.2(2)
C69 C1 C29 106.9(2)
C6 C1 C29 116.5(3)
C8 C43 C42 118.5(4)
C8 C43 C44 120.4(4)
C42 C43 C44 108.7(4)
C01S C02I C02B 121.0(4)
C01S C02I H02I 119.5
C02B C02I H02I 119.5
C60 C54 C56 120.1(4)
C60 C54 C58 119.5(4)
C56 C54 C58 108.3(4)
C033 C02K C00L 117.3(3)
C033 C02K H02K 121.4
C00L C02K H02K 121.4
C03Y C02L C01O 119.1(4)
C03Y C02L C025 120.0(5)
C01O C02L C025 108.1(5)
C16 C15 C20 120.7(4)
C16 C15 C14 119.4(4)
C20 C15 C14 107.9(4)
C13 C14 C22 119.9(4)
C13 C14 C15 119.3(4)
C22 C14 C15 108.9(4)
C037 C02O C03W 119.0(4)
C037 C02O C03I 120.5(5)
C03W C02O C03I 108.0(4)
C54 C60 C53 120.9(4)
C54 C60 C37 120.5(4)
C53 C60 C37 106.6(4)
C47 C46 C42 120.5(4)
C47 C46 C45 119.7(4)
C42 C46 C45 107.4(4)
C41 C7 C8 119.9(4)
C41 C7 C6 124.9(3)
C8 C7 C6 109.9(3)
C00C C02S C03T 119.2(3)
C00C C02S H02S 120.4
C03T C02S H02S 120.4
C11 C12 C4 120.8(4)
C11 C12 C13 119.2(4)
C4 C12 C13 108.4(3)
C03I C02U C049 121.2(5)
C03I C02U C025 119.3(4)
C049 C02U C025 107.8(4)
C57 C21 C22 119.9(4)
C57 C21 C20 119.0(4)
C22 C21 C20 109.0(4)
C01U C02W C01D 121.6(4)
C01U C02W H02W 119.2
C01D C02W H02W 119.2
C01O C02X C041 119.9(4)
C01O C02X C03V 121.5(4)
C041 C02X C03V 107.5(3)
C044 C02Y C00X 120.2(5)
C044 C02Y C03H 119.4(4)
C00X C02Y C03H 108.1(4)
C047 C02Z C03P 119.6(4)
C047 C02Z C01W 118.6(4)
C03P C02Z C01W 109.4(4)
C032 C030 C048 118.0(4)
C032 C030 C03F 124.3(4)
C048 C030 C03F 110.2(4)
C23 C22 C21 120.8(4)
C23 C22 C14 120.1(4)
C21 C22 C14 107.2(4)
C030 C032 C016 119.4(3)
C030 C032 C04L 121.9(4)
C016 C032 C04L 106.2(4)
C02K C033 C01B 121.8(3)
C02K C033 H033 119.1
C01B C033 H033 119.1
C01D C034 H03A 109.5
C01D C034 H03B 109.5
H03A C034 H03B 109.5
C01D C034 H03C 109.5
H03A C034 H03C 109.5
H03B C034 H03C 109.5
C03E C035 C046 120.2(4)
C03E C035 C01C 118.7(5)
C046 C035 C01C 109.3(4)
C37 C36 C35 119.1(4)
C37 C36 C32 120.4(4)
C35 C36 C32 109.5(3)
C02O C037 C02A 119.6(4)
C02O C037 C03A 118.8(4)
C02A C037 C03A 109.6(4)
C17 C18 C19 119.2(4)
C17 C18 C50 121.1(4)
C19 C18 C50 107.0(4)
C01G C039 C016 119.8(3)
C01G C039 C03E 120.1(4)
C016 C039 C03E 109.2(4)
C049 C03A C037 120.5(4)
C049 C03A C03Z 119.9(4)
C037 C03A C03Z 107.9(4)
C42 C40 C39 120.4(4)
C42 C40 C41 122.1(4)
C39 C40 C41 107.3(3)
C00Y C03C C02B 122.0(3)
C00Y C03C H03D 119.0
C02B C03C H03D 119.0
C43 C8 C9 120.3(4)
C43 C8 C7 121.9(4)
C9 C8 C7 107.6(3)
C035 C03E C039 119.4(5)
C035 C03E C04L 121.6(4)
C039 C03E C04L 106.8(4)
C030 C03F C03R 100.5(3)
C030 C03F C01L 116.3(3)
C03R C03F C01L 118.2(3)
C030 C03F H03F 107.0
C03R C03F H03F 107.0
C01L C03F H03F 107.0
C10 C9 C5 120.6(4)
C10 C9 C8 119.7(4)
C5 C9 C8 109.3(3)
C046 C03H C01G 119.7(5)
C046 C03H C02Y 119.4(4)
C01G C03H C02Y 108.9(4)
C02U C03I C02O 119.3(4)
C02U C03I C047 120.1(5)
C02O C03I C047 108.2(4)
C02A C03J C03X 120.5(4)
C02A C03J C040 119.7(4)
C03X C03J C040 107.9(4)
C45 C50 C49 120.0(4)
C45 C50 C18 120.0(4)
C49 C50 C18 108.6(4)
C46 C47 C53 120.2(4)
C46 C47 C38 119.8(4)
C53 C47 C38 108.3(4)
C39 C38 C47 119.8(4)
C39 C38 C37 119.9(3)
C47 C38 C37 107.0(4)
C35 C58 C54 119.7(4)
C35 C58 C59 119.6(4)
C54 C58 C59 109.4(4)
C7 C41 C40 119.0(4)
C7 C41 C30 125.1(3)
C40 C41 C30 110.8(4)
C025 C03P C02Z 119.4(5)
C025 C03P C04C 120.1(4)
C02Z C03P C04C 108.1(5)
C04J C03Q C046 119.0(4)
C04J C03Q C029 119.9(4)
C046 C03Q C029 108.5(5)
C03V C03R C03Y 120.0(4)
C03V C03R C03F 124.8(3)
C03Y C03R C03F 110.1(4)
C36 C37 C60 120.5(5)
C36 C37 C38 118.3(4)
C60 C37 C38 108.4(4)
C01D C03T C02S 121.4(4)
C01D C03T H03T 119.3
C02S C03T H03T 119.3
C03R C03V C02X 119.5(4)
C03R C03V C012 124.9(4)
C02X C03V C012 110.6(4)
C03X C03W C02O 121.1(4)
C03X C03W C04H 120.2(4)
C02O C03W C04H 107.7(4)
C03W C03X C03J 119.3(4)
C03W C03X C04J 121.0(4)
C03J C03X C04J 107.0(4)
C02L C03Y C048 120.8(4)
C02L C03Y C03R 121.5(4)
C048 C03Y C03R 107.3(4)
C041 C03Z C03A 119.4(4)
C041 C03Z C04I 120.2(3)
C03A C03Z C04I 107.2(4)
C023 C040 C044 119.9(4)
C023 C040 C03J 118.2(4)
C044 C040 C03J 109.3(4)
C03Z C041 C02X 120.5(4)
C03Z C041 C01Y 120.5(4)
C02X C041 C01Y 108.5(4)
C19 C20 C15 119.9(4)
C19 C20 C21 121.4(4)
C15 C20 C21 107.0(4)
C02Y C044 C040 120.2(4)
C02Y C044 C04J 120.7(5)
C040 C044 C04J 106.9(4)
C21 C57 C59 120.2(4)
C21 C57 C56 120.3(4)
C59 C57 C56 107.6(4)
C03H C046 C035 120.5(4)
C03H C046 C03Q 121.1(5)
C035 C046 C03Q 106.6(4)
C02Z C047 C04H 120.1(4)
C02Z C047 C03I 120.9(4)
C04H C047 C03I 107.1(4)
C04C C048 C03Y 120.0(4)
C04C C048 C030 120.8(5)
C03Y C048 C030 108.9(4)
C03A C049 C01O 120.5(4)
C03A C049 C02U 119.7(5)
C01O C049 C02U 107.1(5)
C53 C49 C50 119.8(4)
C53 C49 C55 119.5(4)
C50 C49 C55 108.6(4)
C38 C39 C40 119.9(4)
C38 C39 C31 121.0(4)
C40 C39 C31 108.7(3)
C048 C04C C04K 120.7(4)
C048 C04C C03P 119.5(5)
C04K C04C C03P 107.0(4)
C04I C04D C023 118.0(4)
C04I C04D C00V 121.4(4)
C023 C04D C00V 109.5(3)
C20 C19 C18 120.5(4)
C20 C19 C55 119.5(4)
C18 C19 C55 108.2(4)
C55 C56 C54 120.7(4)
C55 C56 C57 119.9(4)
C54 C56 C57 107.6(4)
C56 C55 C49 120.2(4)
C56 C55 C19 119.9(4)
C49 C55 C19 107.5(4)
C029 C04H C047 120.5(4)
C029 C04H C03W 118.5(4)
C047 C04H C03W 109.0(4)
C04D C04I C02A 121.6(5)
C04D C04I C03Z 117.8(4)
C02A C04I C03Z 107.8(4)
C03Q C04J C03X 119.2(4)
C03Q C04J C044 120.3(5)
C03X C04J C044 108.9(4)
C04L C04K C04C 118.4(4)
C04L C04K C01W 119.2(5)
C04C C04K C01W 109.9(4)
C04K C04L C03E 119.0(4)
C04K C04L C032 120.0(5)
C03E C04L C032 109.1(4)
C02B C04M H04A 109.5
C02B C04M H04B 109.5
H04A C04M H04B 109.5
C02B C04M H04C 109.5
H04A C04M H04C 109.5
H04B C04M H04C 109.5
S3 C139 S4 177.4(5)
S6 C140 S5 171.5(8)

loop_
_geom_bond_atom_site_label_1
_geom_bond_atom_site_label_2
_geom_bond_distance
S2 O4 1.423(3)
S2 O3 1.427(2)
S2 N2 1.658(3)
S2 C00C 1.749(3)
S1 O1 1.421(3)
S1 O2 1.425(3)
S1 N1 1.659(3)
S1 C00E 1.748(3)
S3 C139 1.519(6)
S4 C139 1.522(6)
S5 C140 1.529(8)
N1 C68 1.401(4)
N1 C67 1.414(4)
C00C C02S 1.368(5)
C00C C01U 1.384(5)
N2 C00N 1.404(4)
N2 C00L 1.428(4)
C00E C01S 1.363(5)
C00E C00Y 1.387(5)
C32 C31 1.368(5)
C32 C36 1.454(5)
C32 C33 1.468(5)
C62 C63 1.389(4)
C62 C67 1.411(4)
C62 C61 1.436(4)
C00H C00K 1.396(4)
C00H C00L 1.412(4)
C00H C00P 1.443(4)
C68 C61 1.334(4)
C68 C69 1.489(4)
C00J C00P 1.505(4)
C00J C00Q 1.513(4)
C00J C012 1.589(4)
C00J C01L 1.643(4)
C00K C01B 1.386(5)
C00K H00K 0.9300
C00L C02K 1.386(4)
C61 C29 1.506(4)
C00N C00P 1.340(4)
C00N C02E 1.477(5)
C67 C66 1.387(4)
C00Q C01J 1.371(4)
C00Q C00W 1.438(4)
C63 C64 1.374(5)
C63 H00R 0.9300
C00S C00W 1.383(5)
C00S C01G 1.431(5)
C00S C00X 1.457(6)
C51 C59 1.388(6)
C51 C52 1.442(5)
C51 C23 1.442(6)
C00U C00X 1.365(6)
C00U C01J 1.440(5)
C00U C023 1.458(6)
C00V C01Y 1.357(5)
C00V C01J 1.456(5)
C00V C04D 1.460(5)
C00W C01X 1.428(5)
C00X C02Y 1.445(6)
C00Y C03C 1.371(5)
C00Y H00Y 0.9300
C3 C2 1.392(5)
C3 C25 1.434(5)
C3 C4 1.457(5)
C26 C27 1.383(5)
C26 C24 1.430(5)
C26 C52 1.464(6)
C5 C4 1.363(5)
C5 C9 1.435(5)
C5 C6 1.523(5)
C012 C03V 1.509(5)
C012 C01Y 1.520(5)
C012 H012 0.9800
C23 C22 1.407(6)
C23 C24 1.439(5)
C27 C28 1.422(4)
C27 C2 1.422(5)
C33 C28 1.376(5)
C33 C34 1.443(5)
C016 C01X 1.388(5)
C016 C039 1.440(6)
C016 C032 1.464(6)
C16 C15 1.372(6)
C16 C17 1.447(6)
C16 C11 1.463(5)
C28 C29 1.506(4)
C2 C1 1.511(5)
C24 C25 1.381(6)
C01B C033 1.392(5)
C01B H01B 0.9300
C01C C01W 1.375(7)
C01C C029 1.413(6)
C01C C035 1.454(6)
C01D C03T 1.376(5)
C01D C02W 1.378(5)
C01D C034 1.508(6)
C29 C30 1.578(4)
C29 C1 1.645(4)
C4 C12 1.458(5)
C01G C039 1.380(7)
C01G C03H 1.437(6)
C44 C024 1.379(6)
C44 C43 1.443(6)
C44 C45 1.483(7)
C17 C18 1.394(6)
C17 C024 1.445(6)
C34 C52 1.367(6)
C34 C35 1.451(6)
C01L C01X 1.504(5)
C01L C03F 1.579(5)
C01L C02E 1.585(4)
C25 C13 1.447(5)
C01O C02X 1.404(6)
C01O C02L 1.439(7)
C01O C049 1.440(7)
C31 C39 1.435(5)
C31 C30 1.513(5)
C69 C1 1.580(4)
C69 H01A 0.9700
C69 H01C 0.9700
C10 C9 1.406(6)
C10 C11 1.440(6)
C10 C024 1.450(6)
C01S C02I 1.384(6)
C01S H01S 0.9300
C64 C65 1.390(5)
C64 H01T 0.9300
C01U C02W 1.370(6)
C01U H01U 0.9300
C35 C58 1.408(6)
C35 C36 1.438(6)
C01W C04K 1.460(6)
C01W C02Z 1.464(6)
C01Y C041 1.436(5)
C13 C14 1.392(6)
C13 C12 1.459(6)
C66 C65 1.377(5)
C66 H020 0.9300
C45 C50 1.366(6)
C45 C46 1.451(6)
C6 C7 1.537(6)
C6 C1 1.581(5)
C6 H6 0.9800
C023 C040 1.396(5)
C023 C04D 1.436(6)
C025 C03P 1.387(7)
C025 C02L 1.445(7)
C025 C02U 1.487(7)
C65 H026 0.9300
C53 C49 1.422(6)
C53 C47 1.438(7)
C53 C60 1.446(6)
C59 C58 1.444(7)
C59 C57 1.449(6)
C029 C04H 1.385(6)
C029 C03Q 1.460(7)
C02A C03J 1.367(7)
C02A C037 1.431(6)
C02A C04I 1.460(5)
C02B C02I 1.386(6)
C02B C03C 1.391(6)
C02B C04M 1.496(6)
C30 C41 1.517(5)
C30 H30 0.9800
C11 C12 1.363(6)
C02E H02A 0.9700
C02E H02B 0.9700
C42 C40 1.398(6)
C42 C43 1.431(6)
C42 C46 1.437(6)
C43 C8 1.384(6)
C02I H02I 0.9300
C54 C60 1.375(7)
C54 C56 1.430(6)
C54 C58 1.434(6)
C02K C033 1.381(5)
C02K H02K 0.9300
C02L C03Y 1.381(7)
C15 C20 1.439(6)
C15 C14 1.452(5)
C14 C22 1.446(6)
C02O C037 1.414(6)
C02O C03W 1.428(7)
C02O C03I 1.446(7)
C60 C37 1.460(6)
C46 C47 1.385(6)
C7 C41 1.345(5)
C7 C8 1.448(5)
C02S C03T 1.382(5)
C02S H02S 0.9300
C02U C03I 1.360(7)
C02U C049 1.458(6)
C21 C57 1.367(7)
C21 C22 1.430(6)
C21 C20 1.474(6)
C02W H02W 0.9300
C02X C041 1.425(6)
C02X C03V 1.449(6)
C02Y C044 1.374(7)
C02Y C03H 1.450(7)
C02Z C047 1.399(6)
C02Z C03P 1.445(7)
C030 C032 1.364(6)
C030 C048 1.445(6)
C030 C03F 1.510(6)
C032 C04L 1.465(6)
C033 H033 0.9300
C034 H03A 0.9600
C034 H03B 0.9600
C034 H03C 0.9600
C035 C03E 1.393(6)
C035 C046 1.423(7)
C36 C37 1.368(6)
C037 C03A 1.442(7)
C18 C19 1.452(6)
C18 C50 1.460(6)
C039 C03E 1.444(6)
C03A C049 1.378(7)
C03A C03Z 1.453(6)
C40 C39 1.431(6)
C40 C41 1.437(6)
C03C H03D 0.9300
C8 C9 1.435(6)
C03E C04L 1.464(7)
C03F C03R 1.523(6)
C03F H03F 0.9800
C03H C046 1.387(6)
C03I C047 1.455(6)
C03J C03X 1.446(6)
C03J C040 1.447(6)
C50 C49 1.439(6)
C47 C38 1.448(6)
C38 C39 1.394(6)
C38 C37 1.474(7)
C03P C04C 1.457(7)
C03Q C04J 1.371(7)
C03Q C046 1.448(7)
C03R C03V 1.339(6)
C03R C03Y 1.457(6)
C03T H03T 0.9300
S6 C140 1.493(9)
C03W C03X 1.379(6)
C03W C04H 1.452(6)
C03X C04J 1.453(7)
C03Y C048 1.428(7)
C03Z C041 1.397(6)
C03Z C04I 1.472(7)
C040 C044 1.430(7)
C20 C19 1.368(6)
C044 C04J 1.454(6)
C57 C56 1.479(7)
C047 C04H 1.425(6)
C048 C04C 1.392(7)
C49 C55 1.441(7)
C04C C04K 1.449(7)
C04D C04I 1.344(6)
C19 C55 1.466(6)
C56 C55 1.380(6)
C04K C04L 1.378(7)
C04M H04A 0.9600
C04M H04B 0.9600
C04M H04C 0.9600

loop_
_geom_torsion_atom_site_label_1
_geom_torsion_atom_site_label_2
_geom_torsion_atom_site_label_3
_geom_torsion_atom_site_label_4
_geom_torsion
O1 S1 N1 C68 -29.2(3)
O2 S1 N1 C68 -158.9(3)
C00E S1 N1 C68 85.5(3)
O1 S1 N1 C67 168.1(3)
O2 S1 N1 C67 38.4(3)
C00E S1 N1 C67 -77.2(3)
O4 S2 C00C C02S -128.4(3)
O3 S2 C00C C02S 5.9(3)
N2 S2 C00C C02S 118.7(3)
O4 S2 C00C C01U 51.8(3)
O3 S2 C00C C01U -173.9(3)
N2 S2 C00C C01U -61.0(3)
O4 S2 N2 C00N 169.9(3)
O3 S2 N2 C00N 40.4(3)
C00C S2 N2 C00N -74.1(3)
O4 S2 N2 C00L -27.1(3)
O3 S2 N2 C00L -156.6(3)
C00C S2 N2 C00L 88.9(3)
O1 S1 C00E C01S 8.4(3)
O2 S1 C00E C01S 143.0(3)
N1 S1 C00E C01S -103.9(3)
O1 S1 C00E C00Y -171.5(3)
O2 S1 C00E C00Y -36.9(3)
N1 S1 C00E C00Y 76.3(3)
C67 N1 C68 C61 -1.7(3)
S1 N1 C68 C61 -167.1(2)
C67 N1 C68 C69 -179.3(4)
S1 N1 C68 C69 15.3(5)
C00L C00H C00K C01B -0.9(5)
C00P C00H C00K C01B 178.9(3)
C00K C00H C00L C02K 0.8(5)
C00P C00H C00L C02K -179.1(3)
C00K C00H C00L N2 -177.8(3)
C00P C00H C00L N2 2.3(3)
C00N N2 C00L C02K 178.3(3)
S2 N2 C00L C02K 13.1(5)
C00N N2 C00L C00H -3.2(3)
S2 N2 C00L C00H -168.4(2)
N1 C68 C61 C62 0.9(4)
C69 C68 C61 C62 179.0(3)
N1 C68 C61 C29 -175.2(3)
C69 C68 C61 C29 2.9(4)
C63 C62 C61 C68 -178.6(3)
C67 C62 C61 C68 0.2(3)
C63 C62 C61 C29 -3.8(6)
C67 C62 C61 C29 175.0(3)
C00L N2 C00N C00P 3.0(4)
S2 N2 C00N C00P 168.9(2)
C00L N2 C00N C02E -176.8(4)
S2 N2 C00N C02E -10.9(5)
C63 C62 C67 C66 -0.6(5)
C61 C62 C67 C66 -179.7(3)
C63 C62 C67 N1 177.8(3)
C61 C62 C67 N1 -1.3(3)
C68 N1 C67 C66 -179.9(3)
S1 N1 C67 C66 -14.6(5)
C68 N1 C67 C62 1.8(3)
S1 N1 C67 C62 167.2(2)
N2 C00N C00P C00H -1.5(4)
C02E C00N C00P C00H 178.3(3)
N2 C00N C00P C00J 178.4(3)
C02E C00N C00P C00J -1.8(4)
C00K C00H C00P C00N 179.6(3)
C00L C00H C00P C00N -0.5(3)
C00K C00H C00P C00J -0.3(6)
C00L C00H C00P C00J 179.6(3)
C00Q C00J C00P C00N -108.0(3)
C012 C00J C00P C00N 128.2(3)
C01L C00J C00P C00N 1.9(3)
C00Q C00J C00P C00H 71.9(4)
C012 C00J C00P C00H -51.9(5)
C01L C00J C00P C00H -178.2(3)
C00P C00J C00Q C01J -103.5(3)
C012 C00J C00Q C01J 19.9(4)
C01L C00J C00Q C01J 148.0(3)
C00P C00J C00Q C00W 101.8(3)
C012 C00J C00Q C00W -134.9(3)
C01L C00J C00Q C00W -6.8(3)
C67 C62 C63 C64 1.7(5)
C61 C62 C63 C64 -179.6(3)
C01G C00S C00W C01X 4.9(5)
C00X C00S C00W C01X 142.5(3)
C01G C00S C00W C00Q -141.5(3)
C00X C00S C00W C00Q -3.9(5)
C01J C00Q C00W C00S 5.6(4)
C00J C00Q C00W C00S 162.1(3)
C01J C00Q C00W C01X -144.1(3)
C00J C00Q C00W C01X 12.4(3)
C01J C00U C00X C02Y 138.8(4)
C023 C00U C00X C02Y -1.5(5)
C01J C00U C00X C00S 3.1(5)
C023 C00U C00X C00S -137.2(3)
C00W C00S C00X C00U -0.4(5)
C01G C00S C00X C00U 140.8(3)
C00W C00S C00X C02Y -141.6(3)
C01G C00S C00X C02Y -0.4(4)
C01S C00E C00Y C03C 2.5(6)
S1 C00E C00Y C03C -177.6(3)
C00P C00J C012 C03V -126.6(3)
C00Q C00J C012 C03V 109.6(3)
C01L C00J C012 C03V -10.2(4)
C00P C00J C012 C01Y 116.0(3)
C00Q C00J C012 C01Y -7.8(4)
C01L C00J C012 C01Y -127.7(3)
C59 C51 C23 C22 0.1(5)
C52 C51 C23 C22 -142.1(3)
C59 C51 C23 C24 141.8(3)
C52 C51 C23 C24 -0.3(4)
C24 C26 C27 C28 140.7(3)
C52 C26 C27 C28 2.9(4)
C24 C26 C27 C2 -4.6(5)
C52 C26 C27 C2 -142.4(3)
C31 C32 C33 C28 -0.5(5)
C36 C32 C33 C28 141.8(3)
C31 C32 C33 C34 -143.0(3)
C36 C32 C33 C34 -0.6(3)
C34 C33 C28 C27 1.7(4)
C32 C33 C28 C27 -136.9(3)
C34 C33 C28 C29 156.4(3)
C32 C33 C28 C29 17.8(5)
C26 C27 C28 C33 -3.7(4)
C2 C27 C28 C33 144.8(3)
C26 C27 C28 C29 -161.8(3)
C2 C27 C28 C29 -13.3(3)
C25 C3 C2 C27 -2.5(5)
C4 C3 C2 C27 136.5(3)
C25 C3 C2 C1 -156.6(3)
C4 C3 C2 C1 -17.6(5)
C26 C27 C2 C3 5.3(5)
C28 C27 C2 C3 -143.2(3)
C26 C27 C2 C1 162.6(3)
C28 C27 C2 C1 14.1(4)
C27 C26 C24 C25 1.0(5)
C52 C26 C24 C25 142.4(3)
C27 C26 C24 C23 -141.7(3)
C52 C26 C24 C23 -0.2(4)
C22 C23 C24 C25 0.1(5)
C51 C23 C24 C25 -141.7(3)
C22 C23 C24 C26 142.2(3)
C51 C23 C24 C26 0.4(4)
C00H C00K C01B C033 0.2(5)
C68 C61 C29 C28 107.8(3)
C62 C61 C29 C28 -66.9(5)
C68 C61 C29 C30 -127.9(3)
C62 C61 C29 C30 57.4(5)
C68 C61 C29 C1 -1.6(4)
C62 C61 C29 C1 -176.2(4)
C33 C28 C29 C61 103.0(3)
C27 C28 C29 C61 -100.0(3)
C33 C28 C29 C30 -20.8(4)
C27 C28 C29 C30 136.2(3)
C33 C28 C29 C1 -149.8(3)
C27 C28 C29 C1 7.2(3)
C9 C5 C4 C3 -135.2(3)
C6 C5 C4 C3 11.8(5)
C9 C5 C4 C12 1.7(5)
C6 C5 C4 C12 148.7(3)
C2 C3 C4 C5 -0.4(5)
C25 C3 C4 C5 142.5(3)
C2 C3 C4 C12 -142.7(3)
C25 C3 C4 C12 0.2(4)
C00W C00S C01G C039 -0.9(5)
C00X C00S C01G C039 -141.7(3)
C00W C00S C01G C03H 141.3(3)
C00X C00S C01G C03H 0.5(4)
C15 C16 C17 C18 -0.9(5)
C11 C16 C17 C18 -143.2(3)
C15 C16 C17 C024 142.0(3)
C11 C16 C17 C024 -0.3(4)
C00W C00Q C01J C00U -2.9(4)
C00J C00Q C01J C00U -155.6(3)
C00W C00Q C01J C00V 135.8(3)
C00J C00Q C01J C00V -16.8(4)
C00X C00U C01J C00Q -1.4(5)
C023 C00U C01J C00Q 142.7(3)
C00X C00U C01J C00V -144.5(3)
C023 C00U C01J C00V -0.4(4)
C01Y C00V C01J C00Q -0.2(4)
C04D C00V C01J C00Q -142.7(3)
C01Y C00V C01J C00U 142.7(3)
C04D C00V C01J C00U 0.2(3)
C28 C33 C34 C52 1.2(5)
C32 C33 C34 C52 143.9(3)
C28 C33 C34 C35 -142.2(3)
C32 C33 C34 C35 0.5(3)
C00P C00J C01L C01X -116.2(3)
C00Q C00J C01L C01X -0.8(3)
C012 C00J C01L C01X 122.9(3)
C00P C00J C01L C03F 121.5(3)
C00Q C00J C01L C03F -123.1(3)
C012 C00J C01L C03F 0.5(4)
C00P C00J C01L C02E -1.3(3)
C00Q C00J C01L C02E 114.1(3)
C012 C00J C01L C02E -122.3(3)
C26 C24 C25 C3 1.8(5)
C23 C24 C25 C3 139.3(3)
C26 C24 C25 C13 -138.1(3)
C23 C24 C25 C13 -0.6(5)
C2 C3 C25 C24 -1.1(5)
C4 C3 C25 C24 -144.0(3)
C2 C3 C25 C13 142.9(3)
C4 C3 C25 C13 -0.1(4)
C33 C34 C52 C51 -138.9(3)
C35 C34 C52 C51 0.1(5)
C33 C34 C52 C26 -2.0(5)
C35 C34 C52 C26 137.0(3)
C59 C51 C52 C34 0.2(5)
C23 C51 C52 C34 141.9(3)
C59 C51 C52 C26 -141.5(3)
C23 C51 C52 C26 0.2(4)
C27 C26 C52 C34 0.0(5)
C24 C26 C52 C34 -142.0(3)
C27 C26 C52 C51 142.0(3)
C24 C26 C52 C51 0.0(4)
C36 C32 C31 C39 -0.9(5)
C33 C32 C31 C39 135.4(3)
C36 C32 C31 C30 -147.8(3)
C33 C32 C31 C30 -11.5(5)
C61 C68 C69 C1 -2.8(4)
N1 C68 C69 C1 174.7(3)
C00Y C00E C01S C02I -2.6(6)
S1 C00E C01S C02I 177.5(3)
C62 C63 C64 C65 -1.6(5)
C02S C00C C01U C02W -2.3(6)
S2 C00C C01U C02W 177.4(3)
C52 C34 C35 C58 -0.7(5)
C33 C34 C35 C58 142.9(3)
C52 C34 C35 C36 -143.8(3)
C33 C34 C35 C36 -0.2(4)
C029 C01C C01W C04K -136.8(4)
C035 C01C C01W C04K 1.9(6)
C029 C01C C01W C02Z -0.6(5)
C035 C01C C01W C02Z 138.1(4)
C039 C016 C01X C00W 2.5(5)
C032 C016 C01X C00W -136.1(3)
C039 C016 C01X C01L 156.5(3)
C032 C016 C01X C01L 17.9(5)
C00S C00W C01X C016 -5.7(5)
C00Q C00W C01X C016 144.1(3)
C00S C00W C01X C01L -163.0(3)
C00Q C00W C01X C01L -13.1(3)
C03F C01L C01X C016 -22.9(4)
C02E C01L C01X C016 99.4(4)
C00J C01L C01X C016 -147.6(3)
C03F C01L C01X C00W 132.9(3)
C02E C01L C01X C00W -104.7(3)
C00J C01L C01X C00W 8.2(3)
C01J C00V C01Y C041 -136.2(3)
C04D C00V C01Y C041 0.7(5)
C01J C00V C01Y C012 11.6(5)
C04D C00V C01Y C012 148.5(3)
C03V C012 C01Y C00V -133.3(3)
C00J C012 C01Y C00V -6.8(5)
C03V C012 C01Y C041 16.8(3)
C00J C012 C01Y C041 143.3(3)
C24 C25 C13 C14 0.7(5)
C3 C25 C13 C14 -143.4(3)
C24 C25 C13 C12 144.0(3)
C3 C25 C13 C12 -0.1(4)
C62 C67 C66 C65 -0.5(5)
N1 C67 C66 C65 -178.5(3)
C024 C44 C45 C50 -0.1(5)
C43 C44 C45 C50 -142.4(3)
C024 C44 C45 C46 142.3(3)
C43 C44 C45 C46 0.0(4)
C4 C5 C6 C7 -132.9(3)
C9 C5 C6 C7 16.6(3)
C4 C5 C6 C1 -6.0(5)
C9 C5 C6 C1 143.5(3)
C00X C00U C023 C040 0.4(5)
C01J C00U C023 C040 -144.3(3)
C00X C00U C023 C04D 145.0(3)
C01J C00U C023 C04D 0.4(4)
C43 C44 C024 C17 137.5(4)
C45 C44 C024 C17 0.0(5)
C43 C44 C024 C10 0.5(5)
C45 C44 C024 C10 -137.1(4)
C18 C17 C024 C44 0.9(5)
C16 C17 C024 C44 -142.2(3)
C18 C17 C024 C10 142.8(3)
C16 C17 C024 C10 -0.3(4)
C9 C10 C024 C44 0.2(5)
C11 C10 C024 C44 142.2(3)
C9 C10 C024 C17 -141.2(3)
C11 C10 C024 C17 0.7(4)
C67 C66 C65 C64 0.5(5)
C63 C64 C65 C66 0.5(6)
C52 C51 C59 C58 0.1(5)
C23 C51 C59 C58 -137.3(4)
C52 C51 C59 C57 136.8(4)
C23 C51 C59 C57 -0.5(5)
C01W C01C C029 C04H -0.1(5)
C035 C01C C029 C04H -142.9(4)
C01W C01C C029 C03Q 144.0(4)
C035 C01C C029 C03Q 1.1(4)
C32 C31 C30 C41 133.2(3)
C39 C31 C30 C41 -15.9(3)
C32 C31 C30 C29 7.0(5)
C39 C31 C30 C29 -142.2(3)
C61 C29 C30 C31 -114.4(3)
C28 C29 C30 C31 8.1(4)
C1 C29 C30 C31 129.3(3)
C61 C29 C30 C41 128.1(3)
C28 C29 C30 C41 -109.4(3)
C1 C29 C30 C41 11.8(4)
C9 C10 C11 C12 -1.3(5)
C024 C10 C11 C12 -143.0(3)
C9 C10 C11 C16 140.8(3)
C024 C10 C11 C16 -0.9(4)
C15 C16 C11 C12 0.6(5)
C17 C16 C11 C12 142.3(3)
C15 C16 C11 C10 -141.0(4)
C17 C16 C11 C10 0.7(4)
C00P C00N C02E C01L 0.7(4)
N2 C00N C02E C01L -179.5(3)
C01X C01L C02E C00N 111.3(3)
C03F C01L C02E C00N -125.5(3)
C00J C01L C02E C00N 0.5(4)
C3 C2 C1 C69 -100.1(3)
C27 C2 C1 C69 104.0(3)
C3 C2 C1 C6 21.7(4)
C27 C2 C1 C6 -134.2(3)
C3 C2 C1 C29 147.1(3)
C27 C2 C1 C29 -8.8(3)
C68 C69 C1 C2 -108.1(3)
C68 C69 C1 C6 129.0(3)
C68 C69 C1 C29 1.6(4)
C5 C6 C1 C2 -9.6(4)
C7 C6 C1 C2 108.4(3)
C5 C6 C1 C69 111.4(3)
C7 C6 C1 C69 -130.6(3)
C5 C6 C1 C29 -126.6(3)
C7 C6 C1 C29 -8.6(4)
C61 C29 C1 C2 114.0(3)
C28 C29 C1 C2 0.9(3)
C30 C29 C1 C2 -124.3(3)
C61 C29 C1 C69 -0.2(3)
C28 C29 C1 C69 -113.3(3)
C30 C29 C1 C69 121.5(3)
C61 C29 C1 C6 -123.7(3)
C28 C29 C1 C6 123.2(3)
C30 C29 C1 C6 -2.0(4)
C40 C42 C43 C8 -0.4(5)
C46 C42 C43 C8 -142.3(3)
C40 C42 C43 C44 141.9(4)
C46 C42 C43 C44 0.0(4)
C024 C44 C43 C8 -1.6(5)
C45 C44 C43 C8 141.5(3)
C024 C44 C43 C42 -143.1(4)
C45 C44 C43 C42 0.0(4)
C00E C01S C02I C02B 0.2(7)
C03C C02B C02I C01S 2.1(7)
C04M C02B C02I C01S -177.4(4)
C00H C00L C02K C033 0.1(5)
N2 C00L C02K C033 178.3(3)
C02X C01O C02L C03Y -1.1(6)
C049 C01O C02L C03Y 141.4(4)
C02X C01O C02L C025 -142.9(4)
C049 C01O C02L C025 -0.4(4)
C03P C025 C02L C03Y 1.4(6)
C02U C025 C02L C03Y -140.6(4)
C03P C025 C02L C01O 142.7(4)
C02U C025 C02L C01O 0.8(4)
C17 C16 C15 C20 0.4(5)
C11 C16 C15 C20 137.2(4)
C17 C16 C15 C14 -137.8(4)
C11 C16 C15 C14 -1.0(5)
C25 C13 C14 C22 -0.3(5)
C12 C13 C14 C22 -138.6(4)
C25 C13 C14 C15 138.4(4)
C12 C13 C14 C15 0.1(5)
C16 C15 C14 C13 0.6(5)
C20 C15 C14 C13 -142.4(4)
C16 C15 C14 C22 143.4(4)
C20 C15 C14 C22 0.4(4)
C56 C54 C60 C53 -0.5(5)
C58 C54 C60 C53 137.6(4)
C56 C54 C60 C37 -138.2(4)
C58 C54 C60 C37 -0.2(5)
C49 C53 C60 C54 0.5(5)
C47 C53 C60 C54 -141.4(4)
C49 C53 C60 C37 143.3(4)
C47 C53 C60 C37 1.4(4)
C40 C42 C46 C47 0.3(5)
C43 C42 C46 C47 141.9(4)
C40 C42 C46 C45 -141.6(3)
C43 C42 C46 C45 -0.1(4)
C50 C45 C46 C47 -0.9(5)
C44 C45 C46 C47 -142.2(3)
C50 C45 C46 C42 141.4(4)
C44 C45 C46 C42 0.1(4)
C5 C6 C7 C41 136.8(4)
C1 C6 C7 C41 10.5(5)
C5 C6 C7 C8 -17.1(3)
C1 C6 C7 C8 -143.5(3)
C01U C00C C02S C03T 1.0(6)
S2 C00C C02S C03T -178.7(3)
C10 C11 C12 C4 -1.2(5)
C16 C11 C12 C4 -138.9(4)
C10 C11 C12 C13 137.9(4)
C16 C11 C12 C13 0.2(5)
C5 C4 C12 C11 0.9(5)
C3 C4 C12 C11 142.7(3)
C5 C4 C12 C13 -142.0(3)
C3 C4 C12 C13 -0.3(4)
C14 C13 C12 C11 -0.5(5)
C25 C13 C12 C11 -143.4(3)
C14 C13 C12 C4 143.1(3)
C25 C13 C12 C4 0.3(4)
C03P C025 C02U C03I 1.1(5)
C02L C025 C02U C03I 142.6(4)
C03P C025 C02U C049 -142.4(4)
C02L C025 C02U C049 -0.8(4)
C00C C01U C02W C01D 1.2(7)
C03T C01D C02W C01U 1.1(7)
C034 C01D C02W C01U -176.2(4)
C02L C01O C02X C041 139.8(4)
C049 C01O C02X C041 0.9(5)
C02L C01O C02X C03V 0.3(6)
C049 C01O C02X C03V -138.5(4)
C00U C00X C02Y C044 1.3(6)
C00S C00X C02Y C044 142.3(4)
C00U C00X C02Y C03H -140.8(4)
C00S C00X C02Y C03H 0.2(4)
C01C C01W C02Z C047 0.8(5)
C04K C01W C02Z C047 143.1(4)
C01C C01W C02Z C03P -141.2(4)
C04K C01W C02Z C03P 1.2(4)
C24 C23 C22 C21 -137.7(4)
C51 C23 C22 C21 0.3(5)
C24 C23 C22 C14 0.3(5)
C51 C23 C22 C14 138.4(4)
C57 C21 C22 C23 -0.2(6)
C20 C21 C22 C23 141.9(4)
C57 C21 C22 C14 -143.0(4)
C20 C21 C22 C14 -0.8(4)
C13 C14 C22 C23 -0.3(5)
C15 C14 C22 C23 -142.8(4)
C13 C14 C22 C21 142.8(3)
C15 C14 C22 C21 0.3(4)
C048 C030 C032 C016 135.7(3)
C03F C030 C032 C016 -11.1(5)
C048 C030 C032 C04L -0.9(5)
C03F C030 C032 C04L -147.7(4)
C01X C016 C032 C030 0.4(5)
C039 C016 C032 C030 -142.3(3)
C01X C016 C032 C04L 143.1(3)
C039 C016 C032 C04L 0.4(4)
C00L C02K C033 C01B -0.8(6)
C00K C01B C033 C02K 0.6(6)
C01W C01C C035 C03E -0.6(5)
C029 C01C C035 C03E 142.9(4)
C01W C01C C035 C046 -143.7(4)
C029 C01C C035 C046 -0.2(4)
C58 C35 C36 C37 1.3(5)
C34 C35 C36 C37 144.0(3)
C58 C35 C36 C32 -142.8(3)
C34 C35 C36 C32 -0.2(4)
C31 C32 C36 C37 -2.0(5)
C33 C32 C36 C37 -143.1(3)
C31 C32 C36 C35 141.6(3)
C33 C32 C36 C35 0.5(4)
C03W C02O C037 C02A 0.8(5)
C03I C02O C037 C02A 138.5(4)
C03W C02O C037 C03A -138.1(4)
C03I C02O C037 C03A -0.4(5)
C03J C02A C037 C02O -0.3(5)
C04I C02A C037 C02O -142.9(4)
C03J C02A C037 C03A 141.9(4)
C04I C02A C037 C03A -0.6(4)
C024 C17 C18 C19 -138.5(4)
C16 C17 C18 C19 0.7(5)
C024 C17 C18 C50 -1.7(5)
C16 C17 C18 C50 137.5(4)
C00S C01G C039 C016 -2.2(5)
C03H C01G C039 C016 -139.5(4)
C00S C01G C039 C03E 138.2(4)
C03H C01G C039 C03E 0.9(5)
C01X C016 C039 C01G 1.3(5)
C032 C016 C039 C01G 144.0(3)
C01X C016 C039 C03E -142.9(3)
C032 C016 C039 C03E -0.3(4)
C02O C037 C03A C049 0.2(5)
C02A C037 C03A C049 -142.4(4)
C02O C037 C03A C03Z 143.2(3)
C02A C037 C03A C03Z 0.5(4)
C43 C42 C40 C39 -139.8(4)
C46 C42 C40 C39 -1.8(5)
C43 C42 C40 C41 1.1(6)
C46 C42 C40 C41 139.2(4)
C00E C00Y C03C C02B -0.1(6)
C02I C02B C03C C00Y -2.2(6)
C04M C02B C03C C00Y 177.4(4)
C42 C43 C8 C9 139.8(4)
C44 C43 C8 C9 1.9(5)
C42 C43 C8 C7 -0.8(5)
C44 C43 C8 C7 -138.7(4)
C41 C7 C8 C43 1.4(5)
C6 C7 C8 C43 156.9(3)
C41 C7 C8 C9 -143.5(3)
C6 C7 C8 C9 11.9(4)
C046 C035 C03E C039 0.7(6)
C01C C035 C03E C039 -138.3(4)
C046 C035 C03E C04L 138.1(4)
C01C C035 C03E C04L -1.0(5)
C01G C039 C03E C035 -1.1(5)
C016 C039 C03E C035 143.0(4)
C01G C039 C03E C04L -144.1(4)
C016 C039 C03E C04L 0.0(4)
C032 C030 C03F C03R 133.2(4)
C048 C030 C03F C03R -15.8(4)
C032 C030 C03F C01L 4.3(5)
C048 C030 C03F C01L -144.7(3)
C01X C01L C03F C030 11.4(4)
C02E C01L C03F C030 -110.3(3)
C00J C01L C03F C030 129.0(3)
C01X C01L C03F C03R -108.3(4)
C02E C01L C03F C03R 130.1(3)
C00J C01L C03F C03R 9.4(4)
C11 C10 C9 C5 4.0(5)
C024 C10 C9 C5 141.4(4)
C11 C10 C9 C8 -137.3(4)
C024 C10 C9 C8 0.1(5)
C4 C5 C9 C10 -4.2(5)
C6 C5 C9 C10 -155.5(3)
C4 C5 C9 C8 140.7(3)
C6 C5 C9 C8 -10.7(4)
C43 C8 C9 C10 -1.2(5)
C7 C8 C9 C10 144.4(3)
C43 C8 C9 C5 -146.4(3)
C7 C8 C9 C5 -0.8(4)
C039 C01G C03H C046 -0.3(5)
C00S C01G C03H C046 -142.7(4)
C039 C01G C03H C02Y 142.1(4)
C00S C01G C03H C02Y -0.4(4)
C044 C02Y C03H C046 0.1(6)
C00X C02Y C03H C046 142.6(4)
C044 C02Y C03H C01G -142.4(4)
C00X C02Y C03H C01G 0.1(4)
C049 C02U C03I C02O -0.1(6)
C025 C02U C03I C02O -138.6(4)
C049 C02U C03I C047 137.5(4)
C025 C02U C03I C047 -1.0(5)
C037 C02O C03I C02U 0.3(6)
C03W C02O C03I C02U 142.1(4)
C037 C02O C03I C047 -141.7(4)
C03W C02O C03I C047 0.0(4)
C037 C02A C03J C03X 0.2(5)
C04I C02A C03J C03X 138.2(4)
C037 C02A C03J C040 -138.1(4)
C04I C02A C03J C040 -0.1(6)
C46 C45 C50 C49 1.3(6)
C44 C45 C50 C49 138.6(4)
C46 C45 C50 C18 -138.0(4)
C44 C45 C50 C18 -0.7(5)
C17 C18 C50 C45 1.6(5)
C19 C18 C50 C45 142.9(3)
C17 C18 C50 C49 -141.8(4)
C19 C18 C50 C49 -0.5(4)
C42 C46 C47 C53 -137.3(4)
C45 C46 C47 C53 0.0(5)
C42 C46 C47 C38 1.6(5)
C45 C46 C47 C38 138.9(4)
C49 C53 C47 C46 0.4(5)
C60 C53 C47 C46 142.0(3)
C49 C53 C47 C38 -142.7(3)
C60 C53 C47 C38 -1.0(4)
C46 C47 C38 C39 -2.1(6)
C53 C47 C38 C39 141.2(4)
C46 C47 C38 C37 -143.0(4)
C53 C47 C38 C37 0.2(4)
C36 C35 C58 C54 -0.6(5)
C34 C35 C58 C54 -138.9(4)
C36 C35 C58 C59 139.3(4)
C34 C35 C58 C59 1.0(5)
C60 C54 C58 C35 0.0(5)
C56 C54 C58 C35 142.5(4)
C60 C54 C58 C59 -143.6(4)
C56 C54 C58 C59 -1.1(4)
C51 C59 C58 C35 -0.7(5)
C57 C59 C58 C35 -142.5(3)
C51 C59 C58 C54 143.0(3)
C57 C59 C58 C54 1.1(4)
C8 C7 C41 C40 -0.7(5)
C6 C7 C41 C40 -152.2(3)
C8 C7 C41 C30 151.7(3)
C6 C7 C41 C30 0.2(6)
C42 C40 C41 C7 -0.6(5)
C39 C40 C41 C7 144.7(3)
C42 C40 C41 C30 -156.7(3)
C39 C40 C41 C30 -11.3(4)
C31 C30 C41 C7 -137.9(4)
C29 C30 C41 C7 -11.7(5)
C31 C30 C41 C40 16.4(4)
C29 C30 C41 C40 142.6(3)
C02L C025 C03P C02Z -137.6(4)
C02U C025 C03P C02Z -0.7(5)
C02L C025 C03P C04C 0.0(6)
C02U C025 C03P C04C 136.8(4)
C047 C02Z C03P C025 0.3(5)
C01W C02Z C03P C025 141.9(4)
C047 C02Z C03P C04C -141.8(4)
C01W C02Z C03P C04C -0.2(4)
C04H C029 C03Q C04J 0.4(6)
C01C C029 C03Q C04J -143.3(4)
C04H C029 C03Q C046 142.0(4)
C01C C029 C03Q C046 -1.7(4)
C030 C03F C03R C03V -138.0(4)
C01L C03F C03R C03V -10.4(5)
C030 C03F C03R C03Y 16.5(4)
C01L C03F C03R C03Y 144.1(3)
C35 C36 C37 C60 -1.5(5)
C32 C36 C37 C60 138.7(4)
C35 C36 C37 C38 -138.5(4)
C32 C36 C37 C38 1.7(5)
C54 C60 C37 C36 0.9(6)
C53 C60 C37 C36 -142.0(4)
C54 C60 C37 C38 141.7(4)
C53 C60 C37 C38 -1.2(4)
C39 C38 C37 C36 1.5(5)
C47 C38 C37 C36 142.4(4)
C39 C38 C37 C60 -140.3(3)
C47 C38 C37 C60 0.6(4)
C02W C01D C03T C02S -2.5(7)
C034 C01D C03T C02S 174.8(4)
C00C C02S C03T C01D 1.5(7)
C03Y C03R C03V C02X 0.0(5)
C03F C03R C03V C02X 152.2(4)
C03Y C03R C03V C012 -152.5(4)
C03F C03R C03V C012 -0.3(6)
C01O C02X C03V C03R 0.2(6)
C041 C02X C03V C03R -143.5(4)
C01O C02X C03V C012 156.4(4)
C041 C02X C03V C012 12.6(4)
C01Y C012 C03V C03R 137.0(4)
C00J C012 C03V C03R 10.8(5)
C01Y C012 C03V C02X -17.6(4)
C00J C012 C03V C02X -143.8(3)
C037 C02O C03W C03X -1.2(6)
C03I C02O C03W C03X -143.6(4)
C037 C02O C03W C04H 142.8(4)
C03I C02O C03W C04H 0.4(4)
C02O C03W C03X C03J 1.0(6)
C04H C03W C03X C03J -138.5(4)
C02O C03W C03X C04J 137.8(4)
C04H C03W C03X C04J -1.7(6)
C02A C03J C03X C03W -0.5(6)
C040 C03J C03X C03W 142.1(4)
C02A C03J C03X C04J -142.7(4)
C040 C03J C03X C04J -0.1(4)
C01O C02L C03Y C048 -139.1(4)
C025 C02L C03Y C048 -1.9(6)
C01O C02L C03Y C03R 1.4(6)
C025 C02L C03Y C03R 138.6(4)
C03V C03R C03Y C02L -0.8(6)
C03F C03R C03Y C02L -156.8(4)
C03V C03R C03Y C048 144.3(4)
C03F C03R C03Y C048 -11.7(4)
C049 C03A C03Z C041 1.8(6)
C037 C03A C03Z C041 -141.4(4)
C049 C03A C03Z C04I 143.0(4)
C037 C03A C03Z C04I -0.2(4)
C04D C023 C040 C044 -138.1(4)
C00U C023 C040 C044 1.0(5)
C04D C023 C040 C03J -0.1(5)
C00U C023 C040 C03J 138.9(4)
C02A C03J C040 C023 0.9(6)
C03X C03J C040 C023 -142.1(4)
C02A C03J C040 C044 142.9(4)
C03X C03J C040 C044 0.0(4)
C03A C03Z C041 C02X -0.6(5)
C04I C03Z C041 C02X -136.7(4)
C03A C03Z C041 C01Y 140.2(4)
C04I C03Z C041 C01Y 4.1(5)
C01O C02X C041 C03Z -0.8(5)
C03V C02X C041 C03Z 143.7(3)
C01O C02X C041 C01Y -145.7(3)
C03V C02X C041 C01Y -1.2(4)
C00V C01Y C041 C03Z -3.5(5)
C012 C01Y C041 C03Z -155.4(3)
C00V C01Y C041 C02X 141.4(3)
C012 C01Y C041 C02X -10.5(4)
C16 C15 C20 C19 0.2(5)
C14 C15 C20 C19 142.7(3)
C16 C15 C20 C21 -143.3(3)
C14 C15 C20 C21 -0.9(4)
C57 C21 C20 C19 0.7(5)
C22 C21 C20 C19 -141.8(4)
C57 C21 C20 C15 143.6(4)
C22 C21 C20 C15 1.1(4)
C00X C02Y C044 C040 0.0(6)
C03H C02Y C044 C040 138.0(4)
C00X C02Y C044 C04J -137.4(4)
C03H C02Y C044 C04J 0.6(6)
C023 C040 C044 C02Y -1.2(6)
C03J C040 C044 C02Y -142.5(4)
C023 C040 C044 C04J 141.4(4)
C03J C040 C044 C04J 0.1(4)
C22 C21 C57 C59 -0.2(6)
C20 C21 C57 C59 -138.7(4)
C22 C21 C57 C56 137.8(4)
C20 C21 C57 C56 -0.6(5)
C51 C59 C57 C21 0.6(6)
C58 C59 C57 C21 142.1(4)
C51 C59 C57 C56 -142.1(4)
C58 C59 C57 C56 -0.7(4)
C01G C03H C046 C035 -0.2(6)
C02Y C03H C046 C035 -138.6(4)
C01G C03H C046 C03Q 137.8(4)
C02Y C03H C046 C03Q -0.7(6)
C03E C035 C046 C03H -0.1(6)
C01C C035 C046 C03H 142.4(4)
C03E C035 C046 C03Q -143.3(4)
C01C C035 C046 C03Q -0.8(4)
C04J C03Q C046 C03H 0.6(6)
C029 C03Q C046 C03H -141.4(4)
C04J C03Q C046 C035 143.5(4)
C029 C03Q C046 C035 1.5(4)
C03P C02Z C047 C04H 137.8(4)
C01W C02Z C047 C04H -0.3(5)
C03P C02Z C047 C03I -0.3(5)
C01W C02Z C047 C03I -138.3(4)
C02U C03I C047 C02Z 0.6(5)
C02O C03I C047 C02Z 142.4(4)
C02U C03I C047 C04H -142.1(4)
C02O C03I C047 C04H -0.4(4)
C02L C03Y C048 C04C 1.1(6)
C03R C03Y C048 C04C -144.3(4)
C02L C03Y C048 C030 146.5(4)
C03R C03Y C048 C030 1.1(4)
C032 C030 C048 C04C 3.8(5)
C03F C030 C048 C04C 155.0(4)
C032 C030 C048 C03Y -141.2(4)
C03F C030 C048 C03Y 9.9(4)
C037 C03A C049 C01O 136.9(4)
C03Z C03A C049 C01O -1.7(6)
C037 C03A C049 C02U 0.1(5)
C03Z C03A C049 C02U -138.5(4)
C02X C01O C049 C03A 0.4(6)
C02L C01O C049 C03A -141.7(4)
C02X C01O C049 C02U 141.9(4)
C02L C01O C049 C02U -0.1(4)
C03I C02U C049 C03A -0.1(6)
C025 C02U C049 C03A 142.5(4)
C03I C02U C049 C01O -142.1(4)
C025 C02U C049 C01O 0.6(4)
C47 C53 C49 C50 0.0(5)
C60 C53 C49 C50 -138.3(4)
C47 C53 C49 C55 138.2(4)
C60 C53 C49 C55 -0.1(5)
C45 C50 C49 C53 -0.8(5)
C18 C50 C49 C53 142.6(4)
C45 C50 C49 C55 -143.0(4)
C18 C50 C49 C55 0.4(4)
C47 C38 C39 C40 0.6(5)
C37 C38 C39 C40 136.6(4)
C47 C38 C39 C31 -140.4(4)
C37 C38 C39 C31 -4.5(5)
C42 C40 C39 C38 1.3(5)
C41 C40 C39 C38 -144.7(3)
C42 C40 C39 C31 146.6(3)
C41 C40 C39 C31 0.6(4)
C32 C31 C39 C38 4.1(5)
C30 C31 C39 C38 155.3(3)
C32 C31 C39 C40 -140.8(3)
C30 C31 C39 C40 10.4(4)
C03Y C048 C04C C04K 136.9(4)
C030 C048 C04C C04K -4.4(6)
C03Y C048 C04C C03P 0.2(6)
C030 C048 C04C C03P -141.1(4)
C025 C03P C04C C048 -0.8(6)
C02Z C03P C04C C048 141.1(4)
C025 C03P C04C C04K -142.6(4)
C02Z C03P C04C C04K -0.8(4)
C040 C023 C04D C04I -1.4(5)
C00U C023 C04D C04I -144.9(3)
C040 C023 C04D C00V 143.2(3)
C00U C023 C04D C00V -0.3(4)
C01Y C00V C04D C04I 1.5(5)
C01J C00V C04D C04I 143.2(4)
C01Y C00V C04D C023 -141.7(3)
C01J C00V C04D C023 0.0(4)
C15 C20 C19 C18 -0.5(5)
C21 C20 C19 C18 137.8(4)
C15 C20 C19 C55 -139.0(4)
C21 C20 C19 C55 -0.7(6)
C17 C18 C19 C20 0.0(5)
C50 C18 C19 C20 -142.2(4)
C17 C18 C19 C55 142.6(3)
C50 C18 C19 C55 0.5(4)
C60 C54 C56 C55 0.0(5)
C58 C54 C56 C55 -142.2(4)
C60 C54 C56 C57 142.9(4)
C58 C54 C56 C57 0.7(4)
C21 C57 C56 C55 0.5(6)
C59 C57 C56 C55 143.3(4)
C21 C57 C56 C54 -142.8(4)
C59 C57 C56 C54 0.0(4)
C54 C56 C55 C49 0.5(6)
C57 C56 C55 C49 -138.0(4)
C54 C56 C55 C19 137.9(4)
C57 C56 C55 C19 -0.5(6)
C53 C49 C55 C56 -0.4(6)
C50 C49 C55 C56 142.0(4)
C53 C49 C55 C19 -142.5(4)
C50 C49 C55 C19 -0.1(4)
C20 C19 C55 C56 0.7(6)
C18 C19 C55 C56 -142.4(4)
C20 C19 C55 C49 142.9(4)
C18 C19 C55 C49 -0.2(4)
C01C C029 C04H C047 0.6(5)
C03Q C029 C04H C047 -138.7(4)
C01C C029 C04H C03W 139.2(4)
C03Q C029 C04H C03W -0.1(6)
C02Z C047 C04H C029 -0.4(5)
C03I C047 C04H C029 142.7(3)
C02Z C047 C04H C03W -142.5(3)
C03I C047 C04H C03W 0.6(4)
C03X C03W C04H C029 0.8(6)
C02O C03W C04H C029 -143.6(4)
C03X C03W C04H C047 143.7(4)
C02O C03W C04H C047 -0.6(4)
C023 C04D C04I C02A 2.2(5)
C00V C04D C04I C02A -138.0(4)
C023 C04D C04I C03Z 139.3(4)
C00V C04D C04I C03Z -0.9(5)
C03J C02A C04I C04D -1.6(6)
C037 C02A C04I C04D 141.2(4)
C03J C02A C04I C03Z -142.3(4)
C037 C02A C04I C03Z 0.5(4)
C041 C03Z C04I C04D -1.8(5)
C03A C03Z C04I C04D -142.6(4)
C041 C03Z C04I C02A 140.6(3)
C03A C03Z C04I C02A -0.2(4)
C046 C03Q C04J C03X -139.0(4)
C029 C03Q C04J C03X -1.3(6)
C046 C03Q C04J C044 0.1(6)
C029 C03Q C04J C044 137.7(4)
C03W C03X C04J C03Q 2.0(6)
C03J C03X C04J C03Q 143.4(4)
C03W C03X C04J C044 -141.2(4)
C03J C03X C04J C044 0.2(5)
C02Y C044 C04J C03Q -0.7(6)
C040 C044 C04J C03Q -143.0(4)
C02Y C044 C04J C03X 142.2(4)
C040 C044 C04J C03X -0.2(5)
C048 C04C C04K C04L 2.1(6)
C03P C04C C04K C04L 143.3(4)
C048 C04C C04K C01W -139.7(4)
C03P C04C C04K C01W 1.6(4)
C01C C01W C04K C04L -1.7(6)
C02Z C01W C04K C04L -143.1(4)
C01C C01W C04K C04C 139.7(4)
C02Z C01W C04K C04C -1.7(4)
C04C C04K C04L C03E -138.1(4)
C01W C04K C04L C03E 0.2(6)
C04C C04K C04L C032 0.8(6)
C01W C04K C04L C032 139.0(4)
C035 C03E C04L C04K 1.1(6)
C039 C03E C04L C04K 143.1(4)
C035 C03E C04L C032 -141.8(4)
C039 C03E C04L C032 0.2(4)
C030 C032 C04L C04K -1.3(6)
C016 C032 C04L C04K -142.8(4)
C030 C032 C04L C03E 141.2(4)
C016 C032 C04L C03E -0.4(4)

loop_
_platon_squeeze_void_nr
_platon_squeeze_void_average_x
_platon_squeeze_void_average_y
_platon_squeeze_void_average_z
_platon_squeeze_void_volume
_platon_squeeze_void_count_electrons
_platon_squeeze_void_content
1 0.714 0.109 -0.092 144 34 ' '
2 0.287 0.890 0.093 144 34 ' '
3 0.397 0.119 0.107 22 1 ' '
4 0.929 0.394 0.143 23 0 ' '
5 0.214 0.391 0.408 144 34 ' '
6 0.571 0.894 0.357 23 0 ' '
7 0.102 0.619 0.393 22 1 ' '
8 0.787 0.610 0.593 144 33 ' '
9 0.897 0.381 0.607 22 1 ' '
10 0.429 0.106 0.643 23 0 ' '
11 0.071 0.606 0.857 23 0 ' '
12 0.602 0.881 0.893 22 1 ' '
